data_7116385
loop_
_publ_author_name
'Chi-Tung Yeung'
'Wesley Ting Kwok Chan'
'Siu-Cheong Yan'
'Kwan-Leung Yu'
'King-Him Yim'
'Wing-Tak Wong'
'Ga-Lai Law'

_publ_section_title
;
 Lanthanide supramolecular helical diastereoselective breaking induced by
 point chirality: mixture or P-helix, M-helix
;
_journal_name_full Chem.Commun.
_journal_page_first 592
_journal_paper_doi 10.1039/C4cc08362H
_journal_volume 51
_journal_year 2015
_chemical_absolute_configuration syn
_chemical_formula_moiety 'C126 H108 Eu2 N18 O12'
_chemical_formula_sum 'C126 H108 Eu2 N18 O12'
_chemical_formula_weight 2370.22
_chemical_name_systematic
; 
 ? 
;
_space_group_IT_number 18
_symmetry_cell_setting orthorhombic
_symmetry_space_group_name_Hall 'P 2 2ab'
_symmetry_space_group_name_H-M 'P 21 21 2'
_atom_sites_solution_hydrogens geom
_atom_sites_solution_primary direct
_atom_sites_solution_secondary difmap
_audit_creation_method SHELXL-97
_cell_angle_alpha 90.00
_cell_angle_beta 90.00
_cell_angle_gamma 90.00
_cell_formula_units_Z 4
_cell_length_a 26.0606(10)
_cell_length_b 28.4219(9)
_cell_length_c 23.3299(9)
_cell_measurement_reflns_used 9336
_cell_measurement_temperature 293(2)
_cell_measurement_theta_max 17.05
_cell_measurement_theta_min 2.26
_cell_volume 17280.3(11)
_computing_cell_refinement 'Bruker APEX2'
_computing_data_collection 'Bruker APEX2'
_computing_data_reduction 'Bruker SAINT'
_computing_molecular_graphics 'Bruker SHELXTL'
_computing_publication_material 'Bruker SHELXTL'
_computing_structure_refinement 'SHELXL-97 (Sheldrick, 1997)'
_computing_structure_solution 'SHELXS-97 (Sheldrick, 1990)'
_diffrn_ambient_temperature 293(2)
_diffrn_measured_fraction_theta_full 0.998
_diffrn_measured_fraction_theta_max 0.998
_diffrn_measurement_device_type 'CCD area detector'
_diffrn_measurement_method 'phi and omega scans'
_diffrn_radiation_monochromator graphite
_diffrn_radiation_source 'fine-focus sealed tube'
_diffrn_radiation_type MoK\a
_diffrn_radiation_wavelength 0.71073
_diffrn_reflns_av_R_equivalents 0.1313
_diffrn_reflns_av_sigmaI/netI 0.1445
_diffrn_reflns_limit_h_max 24
_diffrn_reflns_limit_h_min -31
_diffrn_reflns_limit_k_max 34
_diffrn_reflns_limit_k_min -34
_diffrn_reflns_limit_l_max 28
_diffrn_reflns_limit_l_min -28
_diffrn_reflns_number 144075
_diffrn_reflns_theta_full 25.35
_diffrn_reflns_theta_max 25.35
_diffrn_reflns_theta_min 2.60
_exptl_absorpt_coefficient_mu 0.765
_exptl_absorpt_correction_T_max 0.8620
_exptl_absorpt_correction_T_min 0.7102
_exptl_absorpt_correction_type multi-scan
_exptl_absorpt_process_details 'SAINT ver 7.68a; BRUKER SADABS'
_exptl_crystal_colour yellow
_exptl_crystal_density_diffrn 0.911
_exptl_crystal_density_method 'not measured'
_exptl_crystal_description Block
_exptl_crystal_F_000 4848
_exptl_crystal_size_max 0.48
_exptl_crystal_size_mid 0.46
_exptl_crystal_size_min 0.20
_refine_diff_density_max 0.749
_refine_diff_density_min -0.355
_refine_diff_density_rms 0.062
_refine_ls_abs_structure_details 'Flack H D (1983), Acta Cryst. A39, 876-881'
_refine_ls_abs_structure_Flack 0.018(8)
_refine_ls_extinction_method none
_refine_ls_goodness_of_fit_ref 1.010
_refine_ls_hydrogen_treatment constr
_refine_ls_matrix_type full
_refine_ls_number_parameters 1261
_refine_ls_number_reflns 31600
_refine_ls_number_restraints 0
_refine_ls_restrained_S_all 1.010
_refine_ls_R_factor_all 0.1073
_refine_ls_R_factor_gt 0.0607
_refine_ls_shift/su_max 0.001
_refine_ls_shift/su_mean 0.000
_refine_ls_structure_factor_coef Fsqd
_refine_ls_weighting_details 'calc w=1/[\s^2^(Fo^2^)+(0.0221P)^2^+0.0000P] where P=(Fo^2^+2Fc^2^)/3'
_refine_ls_weighting_scheme calc
_refine_ls_wR_factor_gt 0.0986
_refine_ls_wR_factor_ref 0.1062
_reflns_number_gt 17463
_reflns_number_total 31600
_reflns_threshold_expression >2sigma(I)
_cod_data_source_file c4cc08362h2.cif
_cod_data_source_block p212121
_cod_database_code 7116385

loop_
_symmetry_equiv_pos_as_xyz
'x, y, z'
'-x, -y, z'
'-x+1/2, y+1/2, -z'
'x+1/2, -y+1/2, -z'

loop_
_atom_site_label
_atom_site_type_symbol
_atom_site_fract_x
_atom_site_fract_y
_atom_site_fract_z
_atom_site_U_iso_or_equiv
_atom_site_adp_type
_atom_site_occupancy
_atom_site_symmetry_multiplicity
_atom_site_calc_flag
_atom_site_refinement_flags
Eu1 Eu 0.242756(12) 0.680568(12) 0.428966(15) 0.04904(11) Uani 1 1 d .
Eu2 Eu 0.411153(14) 0.259353(11) 0.085828(16) 0.05046(11) Uani 1 1 d .
O1 O 0.18857(16) 0.74829(17) 0.4078(2) 0.0615(14) Uani 1 1 d .
O2 O 0.31955(19) 0.65814(16) 0.3759(2) 0.0544(14) Uani 1 1 d .
O3 O 0.45172(17) 0.31191(15) 0.1547(2) 0.0523(13) Uani 1 1 d .
O4 O 0.40542(19) 0.17451(16) 0.0959(2) 0.0714(14) Uani 1 1 d .
N1 N 0.1846(2) 0.8262(2) 0.3960(3) 0.0679(18) Uani 1 1 d .
H1A H 0.1978 0.8509 0.3807 0.081 Uiso 1 1 calc R
N2 N 0.2756(2) 0.7387(2) 0.3532(2) 0.0447(14) Uani 1 1 d .
N3 N 0.3669(2) 0.6596(2) 0.2959(3) 0.0579(17) Uani 1 1 d .
H3B H 0.3775 0.6783 0.2694 0.070 Uiso 1 1 calc R
N4 N 0.47570(18) 0.33021(18) 0.2450(3) 0.0452(15) Uani 1 1 d .
H4B H 0.4896 0.3180 0.2749 0.054 Uiso 1 1 calc R
N5 N 0.4570(2) 0.2238(2) 0.1725(3) 0.0645(19) Uani 1 1 d .
N6 N 0.4338(3) 0.1048(2) 0.1215(3) 0.093(3) Uani 1 1 d .
H6A H 0.4557 0.0898 0.1422 0.112 Uiso 1 1 calc R
C1 C 0.2071(3) 0.7834(3) 0.3878(3) 0.055(2) Uani 1 1 d .
C2 C 0.2554(3) 0.7827(3) 0.3539(3) 0.064(2) Uani 1 1 d .
C3 C 0.2785(3) 0.8178(3) 0.3240(4) 0.085(3) Uani 1 1 d .
H3A H 0.2646 0.8479 0.3249 0.102 Uiso 1 1 calc R
C4 C 0.3227(4) 0.8094(4) 0.2921(5) 0.123(4) Uani 1 1 d .
H4A H 0.3380 0.8330 0.2703 0.147 Uiso 1 1 calc R
C5 C 0.3426(3) 0.7651(3) 0.2942(5) 0.100(3) Uani 1 1 d .
H5A H 0.3722 0.7577 0.2738 0.120 Uiso 1 1 calc R
C6 C 0.3187(3) 0.7321(3) 0.3263(3) 0.062(2) Uani 1 1 d .
C7 C 0.3351(3) 0.6784(3) 0.3367(4) 0.060(2) Uani 1 1 d .
C8 C 0.3840(3) 0.6128(3) 0.2931(4) 0.049(2) Uani 1 1 d .
C9 C 0.3803(3) 0.5820(3) 0.3336(4) 0.070(2) Uani 1 1 d .
H9A H 0.3655 0.5905 0.3684 0.083 Uiso 1 1 calc R
C10 C 0.4052(3) 0.6017(2) 0.2438(4) 0.061(2) Uani 1 1 d .
H10A H 0.4092 0.6247 0.2157 0.073 Uiso 1 1 calc R
C11 C 0.3981(3) 0.5364(3) 0.3263(4) 0.074(2) Uani 1 1 d .
H11A H 0.3967 0.5158 0.3572 0.089 Uiso 1 1 calc R
C12 C 0.4219(3) 0.5553(2) 0.2331(3) 0.056(2) Uani 1 1 d .
H12A H 0.4360 0.5472 0.1978 0.067 Uiso 1 1 calc R
C13 C 0.4169(3) 0.5210(2) 0.2772(3) 0.0452(17) Uani 1 1 d .
C14 C 0.4344(2) 0.4703(2) 0.2676(3) 0.0470(18) Uani 1 1 d .
C15 C 0.4315(3) 0.4498(2) 0.2140(3) 0.058(2) Uani 1 1 d .
H15A H 0.4209 0.4679 0.1830 0.069 Uiso 1 1 calc R
C16 C 0.4550(2) 0.4418(3) 0.3108(3) 0.0519(19) Uani 1 1 d .
H16A H 0.4603 0.4548 0.3470 0.062 Uiso 1 1 calc R
C17 C 0.4441(3) 0.4031(3) 0.2051(3) 0.061(2) Uani 1 1 d .
H17A H 0.4398 0.3898 0.1690 0.073 Uiso 1 1 calc R
C18 C 0.4672(2) 0.3981(2) 0.3024(3) 0.0475(19) Uani 1 1 d .
H18A H 0.4792 0.3806 0.3333 0.057 Uiso 1 1 calc R
C19 C 0.4629(3) 0.3763(3) 0.2495(3) 0.0482(19) Uani 1 1 d .
C20 C 0.4696(3) 0.3018(2) 0.2012(4) 0.0423(19) Uani 1 1 d .
C21 C 0.4778(3) 0.2477(3) 0.2134(4) 0.057(2) Uani 1 1 d .
C22 C 0.5079(3) 0.2303(3) 0.2584(4) 0.078(3) Uani 1 1 d .
H22 H 0.5246 0.2498 0.2844 0.094 Uiso 1 1 calc R
C23 C 0.5109(4) 0.1824(4) 0.2610(4) 0.116(4) Uani 1 1 d .
H23A H 0.5259 0.1684 0.2928 0.139 Uiso 1 1 calc R
C24 C 0.4918(4) 0.1536(3) 0.2168(5) 0.102(3) Uani 1 1 d .
H24A H 0.5005 0.1218 0.2155 0.123 Uiso 1 1 calc R
C25 C 0.4601(3) 0.1727(3) 0.1753(4) 0.084(3) Uani 1 1 d .
C26 C 0.4315(3) 0.1495(3) 0.1269(4) 0.066(2) Uani 1 1 d .
O5 O 0.1978(2) 0.69188(17) 0.5179(2) 0.0692(16) Uani 1 1 d .
O6 O 0.20994(18) 0.64181(16) 0.3449(2) 0.0562(13) Uani 1 1 d .
O7 O 0.37251(16) 0.33560(15) 0.0661(2) 0.0552(13) Uani 1 1 d .
O8 O 0.49206(19) 0.23145(18) 0.0493(2) 0.0661(16) Uani 1 1 d .
N7 N 0.1282(2) 0.7175(2) 0.5607(3) 0.074(2) Uani 1 1 d .
H7A H 0.0953 0.7184 0.5626 0.089 Uiso 1 1 calc R
N8 N 0.1487(2) 0.65751(17) 0.4295(3) 0.0505(15) Uani 1 1 d .
N9 N 0.1568(2) 0.5910(2) 0.3027(3) 0.0569(17) Uani 1 1 d .
H9B H 0.1252 0.5824 0.3013 0.068 Uiso 1 1 calc R
N10 N 0.38543(19) 0.41368(19) 0.0427(2) 0.0511(16) Uani 1 1 d .
H10M H 0.4043 0.4314 0.0214 0.061 Uiso 1 1 calc R
N11 N 0.4567(2) 0.3108(2) 0.0133(2) 0.0518(16) Uani 1 1 d .
N12 N 0.5479(2) 0.2230(2) -0.0240(3) 0.076(2) Uani 1 1 d .
H12J H 0.5620 0.2354 -0.0537 0.091 Uiso 1 1 calc R
C27 C 0.1507(4) 0.6958(3) 0.5193(3) 0.058(2) Uani 1 1 d .
C28 C 0.1189(3) 0.6721(3) 0.4745(3) 0.059(2) Uani 1 1 d .
C29 C 0.0650(4) 0.6704(3) 0.4639(4) 0.087(3) Uani 1 1 d .
H29A H 0.0434 0.6845 0.4905 0.104 Uiso 1 1 calc R
C30 C 0.0442(3) 0.6507(3) 0.4201(5) 0.087(3) Uani 1 1 d .
H30A H 0.0086 0.6489 0.4178 0.105 Uiso 1 1 calc R
C31 C 0.0723(3) 0.6331(3) 0.3786(4) 0.074(3) Uani 1 1 d .
H31 H 0.0575 0.6182 0.3472 0.089 Uiso 1 1 calc R
C32 C 0.1288(3) 0.6382(3) 0.3842(4) 0.059(2) Uani 1 1 d .
C33 C 0.1672(3) 0.6237(3) 0.3419(3) 0.0489(19) Uani 1 1 d .
C34 C 0.1890(3) 0.5686(2) 0.2635(3) 0.0456(18) Uani 1 1 d .
C35 C 0.1734(3) 0.5271(3) 0.2400(3) 0.069(2) Uani 1 1 d .
H35A H 0.1410 0.5153 0.2488 0.082 Uiso 1 1 calc R
C36 C 0.2384(3) 0.5825(3) 0.2523(4) 0.089(3) Uani 1 1 d .
H36A H 0.2514 0.6084 0.2719 0.107 Uiso 1 1 calc R
C37 C 0.2052(3) 0.5021(2) 0.2031(3) 0.052(2) Uani 1 1 d .
H37A H 0.1929 0.4744 0.1871 0.063 Uiso 1 1 calc R
C38 C 0.2688(3) 0.5609(3) 0.2148(4) 0.081(3) Uani 1 1 d .
H38A H 0.3001 0.5744 0.2050 0.098 Uiso 1 1 calc R
C39 C 0.2536(3) 0.5165(2) 0.1890(3) 0.0457(17) Uani 1 1 d .
C40 C 0.2865(3) 0.4907(2) 0.1503(3) 0.0432(18) Uani 1 1 d .
C41 C 0.2895(3) 0.4431(3) 0.1561(3) 0.057(2) Uani 1 1 d .
H41A H 0.2700 0.4287 0.1845 0.068 Uiso 1 1 calc R
C42 C 0.3179(3) 0.5115(3) 0.1122(4) 0.071(2) Uani 1 1 d .
H42A H 0.3183 0.5441 0.1101 0.085 Uiso 1 1 calc R
C43 C 0.3209(3) 0.4144(2) 0.1212(3) 0.058(2) Uani 1 1 d .
H43 H 0.3222 0.3820 0.1259 0.069 Uiso 1 1 calc R
C44 C 0.3497(2) 0.4859(2) 0.0759(3) 0.0520(18) Uani 1 1 d .
H44A H 0.3706 0.5015 0.0497 0.062 Uiso 1 1 calc R
C45 C 0.3503(3) 0.4377(3) 0.0786(3) 0.0581(19) Uani 1 1 d .
C46 C 0.3937(3) 0.3670(3) 0.0369(3) 0.059(2) Uani 1 1 d .
C47 C 0.4356(3) 0.3520(3) -0.0018(4) 0.059(2) Uani 1 1 d .
C48 C 0.4503(3) 0.3759(3) -0.0495(5) 0.101(3) Uani 1 1 d .
H48A H 0.4367 0.4054 -0.0577 0.122 Uiso 1 1 calc R
C49 C 0.4872(4) 0.3545(4) -0.0868(6) 0.152(5) Uani 1 1 d .
H49A H 0.4961 0.3681 -0.1217 0.182 Uiso 1 1 calc R
C50 C 0.5095(3) 0.3114(3) -0.0679(4) 0.113(4) Uani 1 1 d .
H50A H 0.5350 0.2973 -0.0897 0.136 Uiso 1 1 calc R
C51 C 0.4935(3) 0.2899(3) -0.0170(4) 0.067(2) Uani 1 1 d .
C52 C 0.5112(3) 0.2469(3) 0.0061(4) 0.057(2) Uani 1 1 d .
O9 O 0.28586(18) 0.74508(16) 0.4727(2) 0.0667(15) Uani 1 1 d .
O10 O 0.25364(19) 0.59805(15) 0.4523(2) 0.0609(13) Uani 1 1 d .
O11 O 0.34800(18) 0.27322(15) 0.1612(2) 0.0591(14) Uani 1 1 d .
O12 O 0.39442(19) 0.22923(17) -0.0098(2) 0.0678(16) Uani 1 1 d .
N13 N 0.3270(3) 0.7821(3) 0.5451(3) 0.078(2) Uani 1 1 d .
H13A H 0.3458 0.7792 0.5752 0.094 Uiso 1 1 calc R
N14 N 0.3035(2) 0.6603(2) 0.5136(2) 0.0461(15) Uani 1 1 d .
N15 N 0.3055(2) 0.5386(2) 0.4790(3) 0.0695(19) Uani 1 1 d .
H15B H 0.3245 0.5294 0.5070 0.083 Uiso 1 1 calc R
N16 N 0.2651(2) 0.29175(19) 0.1845(2) 0.0522(16) Uani 1 1 d .
H16B H 0.2339 0.2831 0.1789 0.063 Uiso 1 1 calc R
N17 N 0.3195(2) 0.23350(19) 0.0635(3) 0.0539(15) Uani 1 1 d .
N18 N 0.3536(2) 0.1779(3) -0.0661(3) 0.089(2) Uani 1 1 d .
H18B H 0.3251 0.1635 -0.0719 0.107 Uiso 1 1 calc R
C53 C 0.3105(3) 0.7443(3) 0.5200(4) 0.055(2) Uani 1 1 d .
C54 C 0.3244(3) 0.6956(3) 0.5450(3) 0.059(2) Uani 1 1 d .
C55 C 0.3510(3) 0.6854(3) 0.5915(3) 0.072(2) Uani 1 1 d .
H55A H 0.3632 0.7097 0.6144 0.086 Uiso 1 1 calc R
C56 C 0.3606(4) 0.6425(4) 0.6062(4) 0.104(3) Uani 1 1 d .
H56A H 0.3808 0.6361 0.6381 0.124 Uiso 1 1 calc R
C57 C 0.3400(3) 0.6060(3) 0.5735(4) 0.098(3) Uani 1 1 d .
H57A H 0.3455 0.5749 0.5841 0.118 Uiso 1 1 calc R
C58 C 0.3121(3) 0.6164(3) 0.5263(3) 0.058(2) Uani 1 1 d .
C59 C 0.2877(3) 0.5830(3) 0.4832(3) 0.051(2) Uani 1 1 d .
C60 C 0.2978(3) 0.5059(3) 0.4364(3) 0.0522(19) Uani 1 1 d .
C61 C 0.3281(3) 0.4679(3) 0.4363(3) 0.067(2) Uani 1 1 d .
H61A H 0.3528 0.4647 0.4648 0.080 Uiso 1 1 calc R
C62 C 0.2598(3) 0.5074(3) 0.3953(3) 0.074(2) Uani 1 1 d .
H62A H 0.2372 0.5327 0.3954 0.089 Uiso 1 1 calc R
C63 C 0.3239(3) 0.4342(2) 0.3964(3) 0.052(2) Uani 1 1 d .
H63A H 0.3467 0.4090 0.3966 0.063 Uiso 1 1 calc R
C64 C 0.2538(3) 0.4741(3) 0.3553(3) 0.0588(19) Uani 1 1 d .
H64A H 0.2280 0.4771 0.3280 0.071 Uiso 1 1 calc R
C65 C 0.2849(3) 0.4364(3) 0.3540(3) 0.060(2) Uani 1 1 d .
C66 C 0.2808(3) 0.3980(2) 0.3080(3) 0.0505(19) Uani 1 1 d .
C67 C 0.3245(3) 0.3769(2) 0.2856(3) 0.053(2) Uani 1 1 d .
H67A H 0.3568 0.3869 0.2973 0.064 Uiso 1 1 calc R
C68 C 0.2336(3) 0.3841(2) 0.2900(3) 0.055(2) Uani 1 1 d .
H68A H 0.2040 0.3993 0.3026 0.066 Uiso 1 1 calc R
C69 C 0.3199(3) 0.3421(2) 0.2469(3) 0.0472(19) Uani 1 1 d .
H69A H 0.3491 0.3271 0.2329 0.057 Uiso 1 1 calc R
C70 C 0.2312(3) 0.3471(3) 0.2527(4) 0.074(2) Uani 1 1 d .
H70A H 0.1993 0.3341 0.2438 0.089 Uiso 1 1 calc R
C71 C 0.2732(3) 0.3290(2) 0.2285(3) 0.051(2) Uani 1 1 d .
C72 C 0.3013(3) 0.2698(2) 0.1523(3) 0.058(2) Uani 1 1 d .
C73 C 0.2823(3) 0.2417(2) 0.1032(3) 0.0501(18) Uani 1 1 d .
C74 C 0.2324(3) 0.2289(3) 0.0939(4) 0.082(3) Uani 1 1 d .
H74A H 0.2067 0.2387 0.1189 0.099 Uiso 1 1 calc R
C75 C 0.2199(4) 0.1998(4) 0.0448(4) 0.122(4) Uani 1 1 d .
H75 H 0.1884 0.1850 0.0403 0.147 Uiso 1 1 calc R
C76 C 0.2599(4) 0.1959(3) 0.0047(4) 0.094(3) Uani 1 1 d .
H76A H 0.2528 0.1820 -0.0305 0.113 Uiso 1 1 calc R
C77 C 0.3077(3) 0.2112(2) 0.0147(3) 0.056(2) Uani 1 1 d .
C78 C 0.3552(4) 0.2073(3) -0.0229(4) 0.068(2) Uani 1 1 d .
C79 C 0.1383(3) 0.8299(3) 0.4306(4) 0.080(3) Uani 1 1 d .
H79A H 0.1359 0.8027 0.4562 0.096 Uiso 1 1 calc R
C80 C 0.1400(3) 0.8741(3) 0.4657(4) 0.112(4) Uani 1 1 d .
H80A H 0.1689 0.8729 0.4913 0.168 Uiso 1 1 calc R
H80B H 0.1090 0.8769 0.4876 0.168 Uiso 1 1 calc R
H80C H 0.1434 0.9008 0.4408 0.168 Uiso 1 1 calc R
C81 C 0.0920(3) 0.8305(4) 0.3905(4) 0.098(3) Uani 1 1 d G
C82 C 0.0507(5) 0.8006(3) 0.4004(4) 0.146(5) Uani 1 1 d G
H82A H 0.0520 0.7789 0.4302 0.175 Uiso 1 1 calc R
C83 C 0.0074(4) 0.8031(4) 0.3656(6) 0.233(10) Uani 1 1 d G
H83A H -0.0202 0.7831 0.3722 0.279 Uiso 1 1 calc R
C84 C 0.0055(4) 0.8355(5) 0.3210(5) 0.182(8) Uani 1 1 d G
H84A H -0.0235 0.8371 0.2978 0.219 Uiso 1 1 calc R
C85 C 0.0468(6) 0.8654(4) 0.3112(4) 0.308(14) Uani 1 1 d G
H85A H 0.0455 0.8870 0.2813 0.370 Uiso 1 1 calc R
C86 C 0.0900(4) 0.8628(3) 0.3459(5) 0.138(4) Uani 1 1 d G
H86A H 0.1177 0.8828 0.3393 0.165 Uiso 1 1 calc R
C87 C 0.4026(4) 0.0781(3) 0.0835(4) 0.094(3) Uani 1 1 d .
H87A H 0.3989 0.0961 0.0479 0.112 Uiso 1 1 calc R
C88 C 0.4377(4) 0.0329(3) 0.0702(6) 0.168(5) Uani 1 1 d .
H88A H 0.4205 0.0128 0.0433 0.252 Uiso 1 1 calc R
H88B H 0.4438 0.0159 0.1051 0.252 Uiso 1 1 calc R
H88C H 0.4699 0.0429 0.0543 0.252 Uiso 1 1 calc R
C89 C 0.3537(3) 0.0702(3) 0.1054(4) 0.105(3) Uiso 1 1 d G
C90 C 0.3491(3) 0.0426(3) 0.1543(4) 0.146(4) Uiso 1 1 d G
H90A H 0.3781 0.0293 0.1710 0.175 Uiso 1 1 calc R
C91 C 0.3011(4) 0.0348(3) 0.1784(3) 0.357(12) Uiso 1 1 d G
H91A H 0.2980 0.0163 0.2112 0.428 Uiso 1 1 calc R
C92 C 0.2577(3) 0.0546(4) 0.1536(4) 0.510(19) Uiso 1 1 d G
H92A H 0.2255 0.0494 0.1697 0.612 Uiso 1 1 calc R
C93 C 0.2623(3) 0.0822(3) 0.1047(4) 0.177(5) Uiso 1 1 d G
H93A H 0.2333 0.0955 0.0881 0.212 Uiso 1 1 calc R
C94 C 0.3103(3) 0.0900(2) 0.0806(3) 0.122(3) Uiso 1 1 d G
H94A H 0.3134 0.1084 0.0479 0.147 Uiso 1 1 calc R
C95 C 0.1595(3) 0.7408(3) 0.6047(4) 0.104(3) Uani 1 1 d .
H95A H 0.1915 0.7505 0.5861 0.125 Uiso 1 1 calc R
C96 C 0.1264(4) 0.7914(3) 0.6211(5) 0.159(5) Uani 1 1 d .
H96A H 0.1450 0.8090 0.6495 0.238 Uiso 1 1 calc R
H96B H 0.0931 0.7834 0.6359 0.238 Uiso 1 1 calc R
H96C H 0.1225 0.8102 0.5872 0.238 Uiso 1 1 calc R
C97 C 0.1736(4) 0.7155(3) 0.6554(3) 0.121(4) Uiso 1 1 d G
C98 C 0.2227(3) 0.7216(3) 0.6776(4) 0.138(4) Uiso 1 1 d G
H98A H 0.2453 0.7425 0.6602 0.166 Uiso 1 1 calc R
C99 C 0.2379(4) 0.6964(4) 0.7258(5) 0.295(9) Uiso 1 1 d G
H99A H 0.2707 0.7005 0.7406 0.354 Uiso 1 1 calc R
C100 C 0.2041(6) 0.6652(4) 0.7518(4) 0.424(15) Uiso 1 1 d G
H10B H 0.2143 0.6484 0.7840 0.508 Uiso 1 1 calc R
C101 C 0.1550(5) 0.6591(3) 0.7296(6) 0.324(10) Uiso 1 1 d G
H10C H 0.1324 0.6382 0.7470 0.388 Uiso 1 1 calc R
C102 C 0.1398(3) 0.6842(4) 0.6814(6) 0.238(7) Uiso 1 1 d G
H10D H 0.1070 0.6802 0.6665 0.285 Uiso 1 1 calc R
C103 C 0.5629(3) 0.1755(3) -0.0047(4) 0.083(3) Uani 1 1 d .
H10E H 0.5617 0.1767 0.0372 0.100 Uiso 1 1 calc R
C104 C 0.5295(3) 0.1379(3) -0.0204(5) 0.121(4) Uani 1 1 d .
H10F H 0.4951 0.1453 -0.0088 0.182 Uiso 1 1 calc R
H10G H 0.5405 0.1095 -0.0018 0.182 Uiso 1 1 calc R
H10H H 0.5306 0.1336 -0.0612 0.182 Uiso 1 1 calc R
C105 C 0.6208(2) 0.1665(2) -0.0202(4) 0.075(3) Uani 1 1 d G
C106 C 0.6584(4) 0.1812(2) 0.0181(3) 0.114(4) Uani 1 1 d G
H10I H 0.6491 0.1950 0.0527 0.137 Uiso 1 1 calc R
C107 C 0.7099(3) 0.1752(3) 0.0046(4) 0.171(5) Uani 1 1 d G
H10J H 0.7351 0.1850 0.0302 0.205 Uiso 1 1 calc R
C108 C 0.7238(2) 0.1546(3) -0.0472(5) 0.123(4) Uani 1 1 d G
H10K H 0.7583 0.1506 -0.0562 0.148 Uiso 1 1 calc R
C109 C 0.6862(4) 0.1400(2) -0.0854(3) 0.135(4) Uani 1 1 d G
H10L H 0.6955 0.1262 -0.1200 0.162 Uiso 1 1 calc R
C110 C 0.6347(3) 0.1459(2) -0.0719(3) 0.138(4) Uani 1 1 d G
H11B H 0.6095 0.1362 -0.0975 0.165 Uiso 1 1 calc R
C111 C 0.3155(4) 0.8275(3) 0.5251(4) 0.103(3) Uani 1 1 d .
H11C H 0.2847 0.8230 0.5017 0.124 Uiso 1 1 calc R
C112 C 0.2979(5) 0.8581(4) 0.5728(6) 0.183(6) Uani 1 1 d .
H11D H 0.2741 0.8411 0.5963 0.274 Uiso 1 1 calc R
H11E H 0.2813 0.8855 0.5573 0.274 Uiso 1 1 calc R
H11F H 0.3269 0.8676 0.5954 0.274 Uiso 1 1 calc R
C113 C 0.3488(6) 0.8572(5) 0.4894(6) 0.218(7) Uiso 1 1 d G
C114 C 0.3310(3) 0.8844(5) 0.4440(8) 0.343(11) Uiso 1 1 d G
H11G H 0.2970 0.8944 0.4432 0.412 Uiso 1 1 calc R
C115 C 0.3641(6) 0.8968(4) 0.3997(6) 0.455(16) Uiso 1 1 d G
H11H H 0.3522 0.9150 0.3694 0.546 Uiso 1 1 calc R
C116 C 0.4149(5) 0.8820(4) 0.4009(5) 0.225(6) Uiso 1 1 d G
H11I H 0.4370 0.8902 0.3712 0.270 Uiso 1 1 calc R
C117 C 0.4326(3) 0.8548(4) 0.4462(6) 0.195(6) Uiso 1 1 d G
H11J H 0.4666 0.8448 0.4470 0.234 Uiso 1 1 calc R
C118 C 0.3996(6) 0.8424(4) 0.4905(5) 0.342(11) Uiso 1 1 d G
H11K H 0.4114 0.8242 0.5209 0.410 Uiso 1 1 calc R
C119 C 0.3946(3) 0.1680(3) -0.1038(3) 0.072(2) Uani 1 1 d .
H11L H 0.4260 0.1796 -0.0856 0.086 Uiso 1 1 calc R
C120 C 0.4000(3) 0.1171(3) -0.1098(4) 0.108(3) Uani 1 1 d .
H12B H 0.4031 0.1030 -0.0726 0.162 Uiso 1 1 calc R
H12C H 0.4302 0.1102 -0.1320 0.162 Uiso 1 1 calc R
H12D H 0.3704 0.1046 -0.1289 0.162 Uiso 1 1 calc R
C121 C 0.3905(3) 0.1911(2) -0.1596(3) 0.085(3) Uani 1 1 d G
C122 C 0.4348(2) 0.2092(3) -0.1845(4) 0.128(4) Uani 1 1 d G
H12E H 0.4660 0.2072 -0.1653 0.154 Uiso 1 1 calc R
C123 C 0.4324(3) 0.2303(3) -0.2382(4) 0.256(10) Uani 1 1 d G
H12F H 0.4620 0.2424 -0.2549 0.307 Uiso 1 1 calc R
C124 C 0.3858(5) 0.2333(3) -0.2670(3) 0.138(5) Uani 1 1 d G
H12G H 0.3843 0.2475 -0.3029 0.166 Uiso 1 1 calc R
C125 C 0.3416(3) 0.2153(3) -0.2421(4) 0.110(4) Uani 1 1 d G
H12H H 0.3104 0.2173 -0.2613 0.132 Uiso 1 1 calc R
C126 C 0.3439(3) 0.1942(2) -0.1884(4) 0.088(3) Uani 1 1 d G
H12I H 0.3143 0.1821 -0.1717 0.106 Uiso 1 1 calc R

loop_
_atom_site_aniso_label
_atom_site_aniso_U_11
_atom_site_aniso_U_22
_atom_site_aniso_U_33
_atom_site_aniso_U_23
_atom_site_aniso_U_13
_atom_site_aniso_U_12
Eu1 0.0465(2) 0.0455(2) 0.0551(2) -0.0066(2) -0.00393(19) 0.00004(17)
Eu2 0.0507(2) 0.04065(19) 0.0601(2) -0.0036(2) 0.0045(2) 0.00112(18)
O1 0.050(3) 0.056(3) 0.078(4) 0.000(3) 0.011(3) 0.005(3)
O2 0.060(4) 0.043(3) 0.060(4) -0.004(3) -0.003(3) 0.003(3)
O3 0.047(3) 0.038(3) 0.072(4) 0.004(3) 0.002(3) 0.004(2)
O4 0.079(4) 0.050(3) 0.085(4) 0.001(3) -0.001(3) -0.009(3)
N1 0.071(5) 0.049(4) 0.084(5) -0.004(4) 0.012(4) -0.002(4)
N2 0.052(4) 0.035(3) 0.047(4) 0.004(3) -0.003(3) 0.007(3)
N3 0.053(4) 0.064(5) 0.056(4) -0.004(3) 0.001(3) 0.009(3)
N4 0.041(4) 0.031(4) 0.064(4) -0.002(3) -0.016(3) 0.008(3)
N5 0.065(5) 0.036(4) 0.092(6) 0.018(4) 0.011(4) 0.004(3)
N6 0.139(7) 0.039(4) 0.103(6) -0.002(4) -0.035(5) 0.004(4)
C1 0.048(5) 0.052(6) 0.064(6) -0.021(5) -0.006(4) 0.019(5)
C2 0.077(6) 0.046(5) 0.070(5) -0.006(4) 0.003(5) 0.000(5)
C3 0.095(7) 0.054(6) 0.106(7) 0.004(6) 0.020(6) 0.010(6)
C4 0.122(9) 0.096(9) 0.151(10) -0.016(8) 0.038(8) -0.010(8)
C5 0.080(7) 0.051(6) 0.167(10) 0.007(7) 0.040(7) 0.004(5)
C6 0.066(6) 0.045(6) 0.076(6) 0.009(5) 0.011(5) 0.015(4)
C7 0.048(5) 0.048(5) 0.083(7) -0.002(6) 0.002(5) -0.009(5)
C8 0.050(5) 0.049(5) 0.049(5) -0.011(5) 0.012(4) 0.004(4)
C9 0.087(6) 0.048(5) 0.074(6) 0.001(5) 0.037(5) 0.025(4)
C10 0.055(5) 0.041(5) 0.088(6) 0.012(4) -0.012(5) -0.003(4)
C11 0.092(7) 0.050(5) 0.079(7) 0.021(5) 0.011(5) -0.001(5)
C12 0.061(5) 0.051(5) 0.057(5) -0.012(4) 0.003(4) 0.009(4)
C13 0.050(5) 0.038(4) 0.047(5) 0.000(4) 0.008(4) -0.008(4)
C14 0.036(4) 0.039(4) 0.066(5) 0.003(4) -0.003(4) 0.003(3)
C15 0.073(6) 0.051(5) 0.050(5) -0.005(4) -0.009(4) 0.019(4)
C16 0.048(5) 0.058(5) 0.050(5) -0.009(4) -0.003(4) -0.007(4)
C17 0.065(5) 0.056(5) 0.061(6) -0.018(5) -0.016(4) -0.004(4)
C18 0.050(5) 0.041(5) 0.051(5) 0.003(4) -0.011(4) 0.008(4)
C19 0.044(5) 0.049(5) 0.051(5) 0.012(4) -0.007(4) 0.006(4)
C20 0.036(4) 0.034(5) 0.057(5) 0.004(4) -0.001(4) 0.014(3)
C21 0.043(5) 0.056(6) 0.072(6) -0.018(5) -0.008(4) -0.002(4)
C22 0.098(7) 0.042(6) 0.094(7) -0.008(5) -0.025(6) 0.003(5)
C23 0.131(9) 0.133(11) 0.084(8) 0.023(8) -0.040(7) -0.028(8)
C24 0.119(9) 0.071(7) 0.116(9) 0.042(7) -0.020(7) 0.022(6)
C25 0.091(7) 0.070(7) 0.091(7) -0.011(6) -0.006(6) 0.011(6)
C26 0.072(6) 0.056(6) 0.069(6) 0.000(5) -0.006(5) -0.003(5)
O5 0.053(3) 0.073(4) 0.082(4) -0.018(3) 0.003(3) 0.001(3)
O6 0.045(3) 0.063(3) 0.061(3) -0.006(3) 0.004(3) 0.003(3)
O7 0.054(3) 0.046(3) 0.065(4) -0.010(3) 0.009(3) 0.007(2)
O8 0.065(4) 0.059(4) 0.074(4) 0.002(3) 0.014(3) 0.007(3)
N7 0.059(4) 0.089(5) 0.074(5) -0.037(4) -0.005(4) -0.002(4)
N8 0.059(4) 0.040(3) 0.053(4) -0.018(3) -0.004(4) 0.001(3)
N9 0.035(4) 0.064(4) 0.071(5) -0.001(4) 0.000(3) -0.009(3)
N10 0.044(4) 0.044(4) 0.066(4) 0.010(3) 0.022(3) 0.010(3)
N11 0.047(4) 0.045(4) 0.064(4) -0.003(4) 0.007(3) -0.006(3)
N12 0.072(5) 0.065(5) 0.091(5) 0.000(4) 0.003(4) 0.020(4)
C27 0.075(6) 0.048(5) 0.051(6) 0.000(4) 0.007(5) 0.017(5)
C28 0.045(5) 0.059(5) 0.072(6) -0.023(5) 0.005(5) 0.003(4)
C29 0.090(8) 0.081(7) 0.090(7) -0.010(6) 0.037(6) -0.006(6)
C30 0.050(6) 0.114(8) 0.098(8) -0.027(7) 0.004(6) -0.013(5)
C31 0.060(6) 0.072(6) 0.090(7) -0.042(5) -0.012(5) 0.014(4)
C32 0.055(6) 0.060(5) 0.062(6) -0.006(5) 0.004(5) -0.003(4)
C33 0.046(5) 0.048(5) 0.052(5) -0.011(4) -0.009(4) -0.004(4)
C34 0.031(5) 0.050(5) 0.056(5) -0.007(4) 0.001(4) -0.003(4)
C35 0.056(5) 0.085(6) 0.065(6) -0.017(5) -0.008(5) -0.023(5)
C36 0.068(6) 0.084(6) 0.115(8) -0.032(6) 0.009(6) -0.026(5)
C37 0.050(5) 0.033(4) 0.073(6) -0.016(4) 0.003(4) 0.000(4)
C38 0.063(6) 0.080(6) 0.101(7) -0.022(6) 0.018(5) 0.011(5)
C39 0.035(4) 0.044(4) 0.058(4) -0.001(4) -0.008(4) 0.000(4)
C40 0.050(5) 0.034(4) 0.046(5) 0.004(4) 0.005(4) -0.004(4)
C41 0.057(5) 0.068(6) 0.045(5) 0.007(4) 0.009(4) -0.010(4)
C42 0.084(6) 0.044(5) 0.085(7) -0.011(5) 0.004(5) 0.014(5)
C43 0.071(6) 0.041(5) 0.061(5) 0.005(4) 0.014(5) -0.005(4)
C44 0.055(4) 0.032(4) 0.069(5) 0.010(4) 0.013(4) 0.005(3)
C45 0.057(5) 0.061(5) 0.056(5) 0.003(5) -0.004(5) 0.005(4)
C46 0.047(5) 0.064(6) 0.066(6) 0.004(5) 0.009(4) 0.005(4)
C47 0.055(5) 0.052(6) 0.069(6) -0.008(5) 0.015(5) -0.003(4)
C48 0.097(7) 0.065(6) 0.143(10) -0.004(7) 0.055(7) 0.016(5)
C49 0.174(11) 0.106(9) 0.174(12) 0.020(10) 0.087(11) 0.028(8)
C50 0.135(8) 0.094(8) 0.110(8) 0.034(7) 0.064(7) 0.066(6)
C51 0.059(6) 0.046(5) 0.098(8) 0.004(5) 0.017(5) 0.004(4)
C52 0.049(5) 0.049(6) 0.074(6) -0.019(5) -0.001(5) 0.007(4)
O9 0.081(4) 0.043(3) 0.076(4) -0.001(3) -0.014(3) 0.000(3)
O10 0.066(4) 0.049(3) 0.068(3) -0.012(3) -0.006(3) -0.006(3)
O11 0.041(3) 0.052(3) 0.084(4) -0.010(3) 0.001(3) -0.012(3)
O12 0.058(4) 0.068(4) 0.078(4) -0.003(3) -0.004(3) -0.005(3)
N13 0.108(6) 0.060(5) 0.067(5) -0.011(4) -0.028(4) -0.010(4)
N14 0.044(4) 0.055(4) 0.039(4) -0.006(3) 0.003(3) -0.001(3)
N15 0.093(5) 0.055(4) 0.060(5) -0.003(4) -0.026(4) 0.008(4)
N16 0.036(4) 0.056(4) 0.064(4) -0.021(3) -0.001(3) 0.001(3)
N17 0.067(4) 0.045(4) 0.049(4) 0.009(3) 0.006(3) -0.004(3)
N18 0.072(5) 0.097(5) 0.098(6) -0.007(5) 0.019(5) -0.005(4)
C53 0.059(5) 0.047(5) 0.060(5) -0.010(5) 0.009(4) 0.004(5)
C54 0.056(5) 0.076(7) 0.044(5) -0.019(5) -0.010(4) -0.016(4)
C55 0.102(7) 0.055(6) 0.057(6) -0.015(5) -0.030(5) -0.004(5)
C56 0.128(9) 0.091(8) 0.093(8) -0.015(7) -0.045(6) -0.002(7)
C57 0.145(8) 0.070(6) 0.079(7) -0.021(6) -0.055(7) 0.034(6)
C58 0.052(5) 0.059(6) 0.064(6) 0.000(5) -0.013(4) 0.002(4)
C59 0.069(6) 0.044(5) 0.041(5) -0.004(4) -0.013(4) 0.002(4)
C60 0.058(5) 0.040(5) 0.058(5) 0.006(4) -0.012(4) 0.011(4)
C61 0.063(5) 0.073(6) 0.065(6) 0.003(5) -0.029(5) -0.014(5)
C62 0.077(6) 0.058(5) 0.088(6) -0.011(5) -0.007(6) 0.023(5)
C63 0.045(5) 0.052(5) 0.060(5) -0.009(4) -0.005(4) 0.011(4)
C64 0.050(5) 0.062(5) 0.065(5) -0.014(4) -0.002(4) 0.004(4)
C65 0.065(6) 0.068(6) 0.049(5) -0.007(4) -0.007(4) -0.007(5)
C66 0.048(5) 0.053(5) 0.051(5) 0.005(4) 0.002(4) -0.004(4)
C67 0.057(5) 0.054(5) 0.048(5) -0.005(4) 0.002(4) -0.014(4)
C68 0.047(5) 0.057(5) 0.060(5) -0.018(4) 0.007(4) 0.003(4)
C69 0.045(5) 0.042(5) 0.054(5) -0.002(4) 0.009(4) -0.008(4)
C70 0.045(6) 0.082(6) 0.096(7) -0.016(5) -0.001(5) -0.022(4)
C71 0.049(5) 0.037(5) 0.068(5) 0.006(4) 0.015(4) -0.002(4)
C72 0.076(6) 0.042(5) 0.054(5) 0.009(4) 0.006(5) -0.028(5)
C73 0.065(5) 0.033(4) 0.052(5) 0.002(4) 0.004(4) -0.001(4)
C74 0.046(5) 0.119(7) 0.082(6) -0.018(6) 0.013(5) -0.015(5)
C75 0.082(7) 0.185(11) 0.100(8) -0.082(8) 0.002(6) -0.005(7)
C76 0.076(7) 0.126(8) 0.080(6) -0.041(6) -0.015(6) -0.010(6)
C77 0.076(6) 0.038(5) 0.055(5) -0.017(4) -0.015(5) 0.000(4)
C78 0.085(7) 0.062(6) 0.056(6) -0.019(5) 0.007(5) 0.012(5)
C79 0.082(6) 0.069(6) 0.089(7) -0.009(6) -0.021(6) 0.017(5)
C80 0.108(8) 0.125(9) 0.104(8) -0.052(7) -0.022(6) 0.021(7)
C81 0.105(9) 0.066(7) 0.124(9) -0.017(6) 0.015(8) 0.017(7)
C82 0.146(12) 0.108(10) 0.183(15) -0.034(9) 0.045(12) -0.012(10)
C83 0.159(17) 0.20(2) 0.34(3) -0.09(2) -0.061(16) 0.024(13)
C84 0.170(16) 0.211(19) 0.165(16) -0.039(13) -0.046(12) 0.078(14)
C85 0.150(18) 0.46(4) 0.31(3) 0.05(2) 0.00(2) 0.05(2)
C86 0.095(10) 0.159(11) 0.159(12) 0.002(10) 0.001(9) 0.004(9)
C87 0.137(8) 0.051(5) 0.093(7) 0.014(6) -0.017(7) 0.001(5)
C88 0.193(12) 0.102(8) 0.209(13) -0.011(9) 0.053(11) 0.026(8)
C95 0.087(7) 0.129(9) 0.096(8) -0.067(7) 0.019(5) -0.025(6)
C96 0.157(11) 0.122(9) 0.198(13) -0.038(9) -0.057(9) 0.023(8)
C103 0.085(7) 0.085(7) 0.080(6) 0.002(6) 0.027(5) 0.019(6)
C104 0.072(7) 0.073(7) 0.220(13) -0.017(8) 0.020(7) -0.006(6)
C105 0.090(7) 0.041(5) 0.094(7) 0.001(5) 0.026(6) 0.011(5)
C106 0.078(7) 0.121(9) 0.142(10) 0.009(8) 0.021(8) 0.015(8)
C107 0.197(17) 0.141(11) 0.176(15) 0.011(11) 0.047(11) 0.019(11)
C108 0.082(8) 0.115(9) 0.173(13) 0.016(8) 0.034(9) 0.031(7)
C109 0.094(8) 0.154(10) 0.158(12) -0.020(10) 0.031(10) 0.021(8)
C110 0.159(12) 0.146(10) 0.108(10) -0.018(9) -0.013(9) 0.015(8)
C111 0.146(9) 0.052(7) 0.112(8) -0.024(7) -0.044(7) 0.021(6)
C112 0.249(14) 0.108(9) 0.191(14) 0.041(11) 0.060(13) 0.074(9)
C119 0.082(7) 0.065(6) 0.068(6) -0.018(5) 0.009(5) 0.008(5)
C120 0.100(8) 0.133(9) 0.092(7) -0.003(7) 0.005(6) -0.013(7)
C121 0.095(8) 0.076(7) 0.085(7) -0.013(6) 0.010(7) -0.011(6)
C122 0.107(9) 0.135(10) 0.142(11) 0.019(8) 0.025(8) -0.032(7)
C123 0.23(2) 0.31(2) 0.24(2) 0.129(18) 0.066(16) 0.062(16)
C124 0.175(13) 0.135(10) 0.105(9) 0.034(8) -0.007(10) 0.023(10)
C125 0.132(11) 0.113(9) 0.084(9) -0.017(7) -0.030(8) 0.014(7)
C126 0.071(7) 0.097(8) 0.096(8) 0.005(6) -0.001(6) -0.007(5)

loop_
_atom_type_symbol
_atom_type_description
_atom_type_scat_dispersion_real
_atom_type_scat_dispersion_imag
_atom_type_scat_source
C C 0.0033 0.0016 'International Tables Vol C Tables 4.2.6.8 and 6.1.1.4'
H H 0.0000 0.0000 'International Tables Vol C Tables 4.2.6.8 and 6.1.1.4'
N N 0.0061 0.0033 'International Tables Vol C Tables 4.2.6.8 and 6.1.1.4'
O O 0.0106 0.0060 'International Tables Vol C Tables 4.2.6.8 and 6.1.1.4'
Eu Eu -0.1578 3.6682 'International Tables Vol C Tables 4.2.6.8 and 6.1.1.4'

loop_
_geom_angle_atom_site_label_1
_geom_angle_atom_site_label_2
_geom_angle_atom_site_label_3
_geom_angle
O9 Eu1 O5 75.94(17)
O9 Eu1 O6 150.44(17)
O5 Eu1 O6 126.24(16)
O9 Eu1 O10 126.42(17)
O5 Eu1 O10 89.57(16)
O6 Eu1 O10 77.39(16)
O9 Eu1 O2 91.81(16)
O5 Eu1 O2 150.80(17)
O6 Eu1 O2 76.03(16)
O10 Eu1 O2 76.40(16)
O9 Eu1 O1 75.65(16)
O5 Eu1 O1 77.72(17)
O6 Eu1 O1 89.44(16)
O10 Eu1 O1 151.30(16)
O2 Eu1 O1 125.39(17)
O9 Eu1 N8 130.75(17)
O5 Eu1 N8 63.87(19)
O6 Eu1 N8 62.76(18)
O10 Eu1 N8 82.08(16)
O2 Eu1 N8 136.73(18)
O1 Eu1 N8 69.22(16)
O9 Eu1 N2 69.00(17)
O5 Eu1 N2 132.12(18)
O6 Eu1 N2 81.51(16)
O10 Eu1 N2 137.61(17)
O2 Eu1 N2 62.94(18)
O1 Eu1 N2 62.95(17)
N8 Eu1 N2 119.47(18)
O9 Eu1 N14 63.71(18)
O5 Eu1 N14 70.75(17)
O6 Eu1 N14 137.31(17)
O10 Eu1 N14 62.81(18)
O2 Eu1 N14 80.05(17)
O1 Eu1 N14 133.07(18)
N8 Eu1 N14 121.88(18)
N2 Eu1 N14 117.59(17)
O9 Eu1 C1 64.17(18)
O5 Eu1 C1 89.74(19)
O6 Eu1 C1 94.00(17)
O10 Eu1 C1 168.71(18)
O2 Eu1 C1 108.89(19)
O1 Eu1 C1 18.87(15)
N8 Eu1 C1 87.51(18)
N2 Eu1 C1 45.99(19)
N14 Eu1 C1 127.30(19)
O9 Eu1 C27 88.13(19)
O5 Eu1 C27 19.08(17)
O6 Eu1 C27 109.26(19)
O10 Eu1 C27 94.05(16)
O2 Eu1 C27 168.05(18)
O1 Eu1 C27 66.11(17)
N8 Eu1 C27 46.6(2)
N2 Eu1 C27 127.73(18)
N14 Eu1 C27 89.23(18)
C1 Eu1 C27 81.81(19)
O9 Eu1 C7 87.08(18)
O5 Eu1 C7 160.21(19)
O6 Eu1 C7 73.31(18)
O10 Eu1 C7 92.52(18)
O2 Eu1 C7 17.24(17)
O1 Eu1 C7 108.15(19)
N8 Eu1 C7 135.9(2)
N2 Eu1 C7 46.0(2)
N14 Eu1 C7 92.78(18)
C1 Eu1 C7 91.9(2)
C27 Eu1 C7 173.3(2)
O8 Eu2 O4 76.18(17)
O8 Eu2 O12 73.51(17)
O4 Eu2 O12 74.22(17)
O8 Eu2 O7 126.04(17)
O4 Eu2 O7 151.34(16)
O12 Eu2 O7 93.76(16)
O8 Eu2 O3 93.18(15)
O4 Eu2 O3 124.87(17)
O12 Eu2 O3 154.19(16)
O7 Eu2 O3 76.03(15)
O8 Eu2 O11 153.96(17)
O4 Eu2 O11 92.80(15)
O12 Eu2 O11 126.70(16)
O7 Eu2 O11 73.37(16)
O3 Eu2 O11 73.63(15)
O8 Eu2 N11 62.8(2)
O4 Eu2 N11 131.86(19)
O12 Eu2 N11 70.97(17)
O7 Eu2 N11 63.47(19)
O3 Eu2 N11 83.31(16)
O11 Eu2 N11 134.80(18)
O8 Eu2 N17 130.71(18)
O4 Eu2 N17 71.11(17)
O12 Eu2 N17 62.82(18)
O7 Eu2 N17 80.24(16)
O3 Eu2 N17 135.83(18)
O11 Eu2 N17 64.05(18)
N11 Eu2 N17 117.96(18)
O8 Eu2 N5 74.98(19)
O4 Eu2 N5 63.85(19)
O12 Eu2 N5 132.15(19)
O7 Eu2 N5 134.03(19)
O3 Eu2 N5 61.15(19)
O11 Eu2 N5 78.98(18)
N11 Eu2 N5 122.53(19)
N17 Eu2 N5 118.99(18)
O8 Eu2 C52 18.45(18)
O4 Eu2 C52 89.84(19)
O12 Eu2 C52 64.92(18)
O7 Eu2 C52 108.8(2)
O3 Eu2 C52 95.58(17)
O11 Eu2 C52 168.34(18)
N11 Eu2 C52 45.4(2)
N17 Eu2 C52 127.42(19)
N5 Eu2 C52 92.0(2)
C1 O1 Eu1 120.1(5)
C7 O2 Eu1 124.1(6)
C20 O3 Eu2 127.7(5)
C26 O4 Eu2 127.0(5)
C1 N1 C79 119.9(7)
C6 N2 C2 118.3(7)
C6 N2 Eu1 121.8(5)
C2 N2 Eu1 117.1(5)
C7 N3 C8 126.4(7)
C20 N4 C19 128.6(6)
C21 N5 C25 117.9(7)
C21 N5 Eu2 125.0(5)
C25 N5 Eu2 117.1(6)
C26 N6 C87 124.2(7)
O1 C1 N1 121.0(7)
O1 C1 C2 122.3(7)
N1 C1 C2 116.7(8)
O1 C1 Eu1 41.0(3)
N1 C1 Eu1 153.3(6)
C2 C1 Eu1 84.4(4)
N2 C2 C3 119.9(8)
N2 C2 C1 110.3(7)
C3 C2 C1 129.7(8)
C2 C3 C4 121.0(9)
C5 C4 C3 117.0(10)
C6 C5 C4 119.1(9)
N2 C6 C5 124.3(7)
N2 C6 C7 107.2(7)
C5 C6 C7 128.4(8)
O2 C7 N3 124.7(8)
O2 C7 C6 120.0(8)
N3 C7 C6 115.3(7)
O2 C7 Eu1 38.7(4)
N3 C7 Eu1 157.1(5)
C6 C7 Eu1 83.3(5)
C9 C8 C10 120.6(7)
C9 C8 N3 125.7(7)
C10 C8 N3 113.7(7)
C8 C9 C11 121.2(8)
C8 C10 C12 120.6(7)
C13 C11 C9 122.8(7)
C10 C12 C13 118.9(7)
C11 C13 C12 115.8(6)
C11 C13 C14 123.4(7)
C12 C13 C14 120.7(6)
C15 C14 C16 115.3(6)
C15 C14 C13 121.0(7)
C16 C14 C13 123.7(7)
C14 C15 C17 121.9(7)
C18 C16 C14 122.6(7)
C19 C17 C15 120.2(7)
C16 C18 C19 122.9(7)
N4 C19 C17 124.4(7)
N4 C19 C18 118.7(7)
C17 C19 C18 116.9(7)
O3 C20 N4 126.6(6)
O3 C20 C21 116.2(7)
N4 C20 C21 116.3(7)
N5 C21 C22 127.1(7)
N5 C21 C20 108.8(7)
C22 C21 C20 123.7(7)
C23 C22 C21 114.6(8)
C22 C23 C24 121.9(9)
C25 C24 C23 119.6(9)
C24 C25 N5 117.2(8)
C24 C25 C26 130.3(9)
N5 C25 C26 112.2(8)
O4 C26 N6 123.2(8)
O4 C26 C25 117.7(8)
N6 C26 C25 119.1(9)
C27 O5 Eu1 121.3(5)
C33 O6 Eu1 124.1(5)
C46 O7 Eu2 123.8(5)
C52 O8 Eu2 122.4(5)
C27 N7 C95 119.1(7)
C32 N8 C28 121.8(6)
C32 N8 Eu1 119.4(5)
C28 N8 Eu1 118.2(5)
C33 N9 C34 130.4(6)
C46 N10 C45 129.4(6)
C51 N11 C47 122.9(7)
C51 N11 Eu2 115.9(5)
C47 N11 Eu2 119.2(5)
C52 N12 C103 119.0(7)
O5 C27 N7 121.1(8)
O5 C27 C28 119.5(7)
N7 C27 C28 119.2(8)
O5 C27 Eu1 39.6(4)
N7 C27 Eu1 153.4(6)
C28 C27 Eu1 84.0(5)
N8 C28 C29 114.4(7)
N8 C28 C27 111.1(7)
C29 C28 C27 133.0(8)
C30 C29 C28 124.7(9)
C29 C30 C31 121.1(9)
C30 C31 C32 116.8(8)
N8 C32 C33 113.3(7)
N8 C32 C31 120.5(7)
C33 C32 C31 126.2(8)
O6 C33 N9 121.1(7)
O6 C33 C32 117.5(7)
N9 C33 C32 121.4(7)
O6 C33 Eu1 37.7(3)
N9 C33 Eu1 153.8(5)
C32 C33 Eu1 81.6(4)
C35 C34 C36 117.0(7)
C35 C34 N9 118.7(7)
C36 C34 N9 123.8(7)
C34 C35 C37 120.8(7)
C38 C36 C34 123.4(8)
C39 C37 C35 123.2(7)
C36 C38 C39 120.8(8)
C37 C39 C40 123.1(6)
C37 C39 C38 114.3(7)
C40 C39 C38 122.6(7)
C42 C40 C41 117.8(7)
C42 C40 C39 123.5(7)
C41 C40 C39 118.4(7)
C40 C41 C43 123.3(7)
C40 C42 C44 122.5(7)
C41 C43 C45 116.6(7)
C45 C44 C42 120.0(7)
C44 C45 N10 117.5(7)
C44 C45 C43 119.5(7)
N10 C45 C43 122.5(6)
O7 C46 N10 125.3(7)
O7 C46 C47 116.8(7)
N10 C46 C47 117.5(7)
N11 C47 C48 122.5(8)
N11 C47 C46 113.2(8)
C48 C47 C46 124.2(8)
C47 C48 C49 118.2(9)
C50 C49 C48 116.8(10)
C51 C50 C49 121.1(9)
N11 C51 C50 118.2(8)
N11 C51 C52 114.6(8)
C50 C51 C52 127.2(9)
O8 C52 N12 122.4(8)
O8 C52 C51 119.9(8)
N12 C52 C51 117.6(9)
O8 C52 Eu2 39.1(4)
N12 C52 Eu2 156.4(6)
C51 C52 Eu2 82.1(5)
C53 O9 Eu1 126.5(5)
C59 O10 Eu1 123.8(5)
C72 O11 Eu2 122.0(5)
C78 O12 Eu2 123.6(5)
C53 N13 C111 122.7(7)
C58 N14 C54 121.0(7)
C58 N14 Eu1 119.5(5)
C54 N14 Eu1 119.5(5)
C59 N15 C60 129.4(6)
C72 N16 C71 127.5(6)
C77 N17 C73 119.7(6)
C77 N17 Eu2 121.6(5)
C73 N17 Eu2 118.6(5)
C78 N18 C119 125.6(8)
O9 C53 N13 122.9(8)
O9 C53 C54 117.4(7)
N13 C53 C54 119.5(7)
C55 C54 N14 119.5(8)
C55 C54 C53 129.1(8)
N14 C54 C53 111.3(7)
C56 C55 C54 121.9(8)
C55 C56 C57 118.9(9)
C58 C57 C56 119.4(8)
N14 C58 C57 119.1(7)
N14 C58 C59 112.0(7)
C57 C58 C59 128.9(8)
O10 C59 N15 122.4(7)
O10 C59 C58 118.4(7)
N15 C59 C58 119.2(7)
O10 C59 Eu1 38.1(3)
N15 C59 Eu1 152.9(5)
C58 C59 Eu1 82.9(4)
C61 C60 N15 117.4(7)
C61 C60 C62 116.6(7)
N15 C60 C62 125.9(7)
C60 C61 C63 122.0(7)
C64 C62 C60 123.1(7)
C61 C63 C65 120.7(7)
C62 C64 C65 120.6(8)
C64 C65 C63 116.9(7)
C64 C65 C66 122.7(7)
C63 C65 C66 120.4(7)
C68 C66 C67 120.1(7)
C68 C66 C65 119.0(7)
C67 C66 C65 120.8(7)
C69 C67 C66 119.8(7)
C66 C68 C70 117.5(7)
C71 C69 C67 119.9(7)
C71 C70 C68 121.8(7)
C70 C71 C69 120.1(7)
C70 C71 N16 116.6(7)
C69 C71 N16 123.1(7)
O11 C72 N16 123.6(7)
O11 C72 C73 120.0(7)
N16 C72 C73 116.3(7)
N17 C73 C74 121.6(7)
N17 C73 C72 112.4(7)
C74 C73 C72 125.7(7)
C73 C74 C75 119.4(8)
C76 C75 C74 113.9(8)
C77 C76 C75 123.2(8)
C76 C77 N17 121.0(8)
C76 C77 C78 129.3(8)
N17 C77 C78 109.7(7)
O12 C78 N18 122.7(8)
O12 C78 C77 119.7(8)
N18 C78 C77 117.5(8)
N1 C79 C80 109.8(7)
N1 C79 C81 108.4(8)
C80 C79 C81 110.5(7)
C82 C81 C86 120.0
C82 C81 C79 120.3(10)
C86 C81 C79 119.6(10)
C83 C82 C81 120.0
C84 C83 C82 120.0
C85 C84 C83 120.0
C84 C85 C86 120.0
C85 C86 C81 120.0
C89 C87 N6 112.4(8)
C89 C87 C88 117.5(7)
N6 C87 C88 102.7(8)
C90 C89 C94 120.0
C90 C89 C87 118.3(8)
C94 C89 C87 121.7(8)
C89 C90 C91 120.0
C92 C91 C90 120.0
C91 C92 C93 120.0
C94 C93 C92 120.0
C93 C94 C89 120.0
C97 C95 N7 119.6(8)
C97 C95 C96 111.4(7)
N7 C95 C96 104.6(7)
C98 C97 C102 120.0
C98 C97 C95 118.7(10)
C102 C97 C95 121.2(10)
C97 C98 C99 120.0
C100 C99 C98 120.0
C99 C100 C101 120.0
C100 C101 C102 120.0
C101 C102 C97 120.0
C104 C103 N12 116.5(8)
C104 C103 C105 113.9(8)
N12 C103 C105 109.4(7)
C106 C105 C110 120.0
C106 C105 C103 118.8(8)
C110 C105 C103 121.1(8)
C105 C106 C107 120.0
C108 C107 C106 120.0
C107 C108 C109 120.0
C108 C109 C110 120.0
C109 C110 C105 120.0
N13 C111 C113 126.2(11)
N13 C111 C112 110.8(9)
C113 C111 C112 105.7(8)
C114 C113 C118 120.0
C114 C113 C111 123.8(14)
C118 C113 C111 112.1(14)
C113 C114 C115 120.0
C116 C115 C114 120.0
C117 C116 C115 120.0
C118 C117 C116 120.0
C117 C118 C113 120.0
N18 C119 C120 109.4(8)
N18 C119 C121 114.2(7)
C120 C119 C121 111.6(7)
C122 C121 C126 120.0
C122 C121 C119 118.6(7)
C126 C121 C119 121.4(7)
C123 C122 C121 120.0
C122 C123 C124 120.0
C125 C124 C123 120.0
C126 C125 C124 120.0
C125 C126 C121 120.0

loop_
_geom_bond_atom_site_label_1
_geom_bond_atom_site_label_2
_geom_bond_distance
Eu1 O9 2.380(5)
Eu1 O5 2.405(5)
Eu1 O6 2.406(5)
Eu1 O10 2.424(4)
Eu1 O2 2.437(5)
Eu1 O1 2.438(4)
Eu1 N8 2.538(5)
Eu1 N2 2.568(5)
Eu1 N14 2.595(6)
Eu1 C1 3.214(8)
Eu1 C27 3.222(9)
Eu1 C7 3.230(9)
Eu2 O8 2.408(5)
Eu2 O4 2.427(5)
Eu2 O12 2.428(5)
Eu2 O7 2.434(4)
Eu2 O3 2.436(5)
Eu2 O11 2.441(5)
Eu2 N11 2.530(6)
Eu2 N17 2.552(5)
Eu2 N5 2.557(6)
Eu2 C52 3.222(9)
O1 C1 1.202(8)
O2 C7 1.156(8)
O3 C20 1.215(7)
O4 C26 1.221(8)
N1 C1 1.362(8)
N1 C79 1.457(9)
N2 C6 1.300(8)
N2 C2 1.356(8)
N3 C7 1.370(9)
N3 C8 1.403(8)
N4 C20 1.311(8)
N4 C19 1.355(8)
N5 C21 1.291(8)
N5 C25 1.455(9)
N6 C26 1.279(9)
N6 C87 1.423(9)
C1 C2 1.489(10)
C2 C3 1.357(10)
C3 C4 1.393(11)
C4 C5 1.361(11)
C5 C6 1.353(10)
C6 C7 1.604(10)
C8 C9 1.294(9)
C8 C10 1.314(9)
C9 C11 1.386(9)
C10 C12 1.413(8)
C11 C13 1.319(9)
C12 C13 1.423(8)
C13 C14 1.528(8)
C14 C15 1.382(9)
C14 C16 1.401(8)
C15 C17 1.383(8)
C16 C18 1.297(8)
C17 C19 1.376(9)
C18 C19 1.387(9)
C20 C21 1.579(9)
C21 C22 1.400(10)
C22 C23 1.366(11)
C23 C24 1.406(12)
C24 C25 1.385(11)
C25 C26 1.505(11)
O5 C27 1.233(8)
O6 C33 1.229(7)
O7 C46 1.251(8)
O8 C52 1.208(9)
N7 C27 1.287(8)
N7 C95 1.469(9)
N8 C32 1.299(8)
N8 C28 1.369(8)
N9 C33 1.330(8)
N9 C34 1.395(8)
N10 C46 1.350(8)
N10 C45 1.418(8)
N11 C51 1.331(9)
N11 C47 1.342(8)
N12 C52 1.367(9)
N12 C103 1.476(9)
C27 C28 1.494(10)
C28 C29 1.428(10)
C29 C30 1.283(10)
C30 C31 1.314(10)
C31 C32 1.485(10)
C32 C33 1.465(9)
C34 C35 1.363(8)
C34 C36 1.373(9)
C35 C37 1.390(9)
C36 C38 1.330(9)
C37 C39 1.366(8)
C38 C39 1.453(9)
C39 C40 1.444(9)
C40 C42 1.344(9)
C40 C41 1.363(8)
C41 C43 1.412(9)
C42 C44 1.391(9)
C43 C45 1.419(9)
C44 C45 1.371(8)
C46 C47 1.481(9)
C47 C48 1.360(10)
C48 C49 1.432(12)
C49 C50 1.427(12)
C50 C51 1.397(11)
C51 C52 1.412(10)
O9 C53 1.277(8)
O10 C59 1.222(7)
O11 C72 1.239(8)
O12 C78 1.234(9)
N13 C53 1.298(8)
N13 C111 1.405(9)
N14 C58 1.303(8)
N14 C54 1.358(8)
N15 C59 1.347(8)
N15 C60 1.374(8)
N16 C72 1.357(8)
N16 C71 1.489(8)
N17 C77 1.340(8)
N17 C73 1.361(8)
N18 C78 1.310(9)
N18 C119 1.414(9)
C53 C54 1.545(10)
C54 C55 1.321(9)
C55 C56 1.288(10)
C56 C57 1.394(10)
C57 C58 1.352(10)
C58 C59 1.522(9)
C60 C61 1.340(9)
C60 C62 1.380(9)
C61 C63 1.341(8)
C62 C64 1.339(8)
C63 C65 1.420(9)
C64 C65 1.343(9)
C65 C66 1.535(9)
C66 C68 1.358(8)
C66 C67 1.388(9)
C67 C69 1.345(8)
C68 C70 1.368(9)
C69 C71 1.344(8)
C70 C71 1.335(9)
C72 C73 1.481(9)
C73 C74 1.368(8)
C74 C75 1.450(10)
C75 C76 1.405(11)
C76 C77 1.340(10)
C77 C78 1.521(11)
C79 C80 1.499(10)
C79 C81 1.527(9)
C81 C82 1.3900
C81 C86 1.3900
C82 C83 1.3900
C83 C84 1.3900
C84 C85 1.3900
C85 C86 1.3900
C87 C89 1.390(10)
C87 C88 1.610(10)
C89 C90 1.3900
C89 C94 1.3900
C90 C91 1.3900
C91 C92 1.3900
C92 C93 1.3900
C93 C94 1.3900
C95 C97 1.431(11)
C95 C96 1.723(12)
C97 C98 1.3900
C97 C102 1.3900
C98 C99 1.3900
C99 C100 1.3900
C100 C101 1.3900
C101 C102 1.3900
C103 C104 1.424(10)
C103 C105 1.572(9)
C105 C106 1.3900
C105 C110 1.3900
C106 C107 1.3900
C107 C108 1.3900
C108 C109 1.3900
C109 C110 1.3900
C111 C113 1.469(13)
C111 C112 1.484(13)
C113 C114 1.3900
C113 C118 1.3900
C114 C115 1.3900
C115 C116 1.3900
C116 C117 1.3900
C117 C118 1.3900
C119 C120 1.461(10)
C119 C121 1.463(9)
C121 C122 1.3900
C121 C126 1.3900
C122 C123 1.3900
C123 C124 1.3900
C124 C125 1.3900
C125 C126 1.3900

loop_
_geom_torsion_atom_site_label_1
_geom_torsion_atom_site_label_2
_geom_torsion_atom_site_label_3
_geom_torsion_atom_site_label_4
_geom_torsion
O9 Eu1 O1 C1 50.1(6)
O5 Eu1 O1 C1 128.5(6)
O6 Eu1 O1 C1 -104.1(6)
O10 Eu1 O1 C1 -165.9(5)
O2 Eu1 O1 C1 -31.8(6)
N8 Eu1 O1 C1 -165.1(6)
N2 Eu1 O1 C1 -23.4(5)
N14 Eu1 O1 C1 80.2(6)
C27 Eu1 O1 C1 144.5(6)
C7 Eu1 O1 C1 -31.9(6)
O9 Eu1 O2 C7 -74.1(6)
O5 Eu1 O2 C7 -137.9(6)
O6 Eu1 O2 C7 78.6(6)
O10 Eu1 O2 C7 158.8(7)
O1 Eu1 O2 C7 -0.5(7)
N8 Eu1 O2 C7 96.4(7)
N2 Eu1 O2 C7 -8.9(6)
N14 Eu1 O2 C7 -137.0(7)
C1 Eu1 O2 C7 -10.8(7)
C27 Eu1 O2 C7 -163.6(9)
O8 Eu2 O3 C20 -80.4(6)
O4 Eu2 O3 C20 -5.0(6)
O12 Eu2 O3 C20 -137.9(5)
O7 Eu2 O3 C20 153.2(6)
O11 Eu2 O3 C20 76.7(6)
N11 Eu2 O3 C20 -142.5(6)
N17 Eu2 O3 C20 93.6(6)
N5 Eu2 O3 C20 -9.5(5)
C52 Eu2 O3 C20 -98.8(6)
O8 Eu2 O4 C26 65.2(6)
O12 Eu2 O4 C26 141.6(7)
O7 Eu2 O4 C26 -150.4(6)
O3 Eu2 O4 C26 -19.0(7)
O11 Eu2 O4 C26 -90.9(6)
N11 Eu2 O4 C26 96.7(7)
N17 Eu2 O4 C26 -152.3(7)
N5 Eu2 O4 C26 -14.7(6)
C52 Eu2 O4 C26 77.7(7)
O9 Eu1 N2 C6 97.3(6)
O5 Eu1 N2 C6 143.0(5)
O6 Eu1 N2 C6 -84.8(6)
O10 Eu1 N2 C6 -24.2(7)
O2 Eu1 N2 C6 -6.3(5)
O1 Eu1 N2 C6 -178.6(6)
N8 Eu1 N2 C6 -136.8(5)
N14 Eu1 N2 C6 54.7(6)
C1 Eu1 N2 C6 171.1(7)
C27 Eu1 N2 C6 167.3(5)
C7 Eu1 N2 C6 -9.9(5)
O9 Eu1 N2 C2 -63.7(5)
O5 Eu1 N2 C2 -17.9(6)
O6 Eu1 N2 C2 114.2(5)
O10 Eu1 N2 C2 174.8(4)
O2 Eu1 N2 C2 -167.2(5)
O1 Eu1 N2 C2 20.5(5)
N8 Eu1 N2 C2 62.2(5)
N14 Eu1 N2 C2 -106.3(5)
C1 Eu1 N2 C2 10.2(5)
C27 Eu1 N2 C2 6.4(6)
C7 Eu1 N2 C2 -170.9(6)
O8 Eu2 N5 C21 105.8(6)
O4 Eu2 N5 C21 -172.5(6)
O12 Eu2 N5 C21 156.1(5)
O7 Eu2 N5 C21 -20.2(7)
O3 Eu2 N5 C21 3.5(5)
O11 Eu2 N5 C21 -73.8(6)
N11 Eu2 N5 C21 62.9(6)
N17 Eu2 N5 C21 -125.6(6)
C52 Eu2 N5 C21 98.7(6)
O8 Eu2 N5 C25 -73.5(5)
O4 Eu2 N5 C25 8.2(5)
O12 Eu2 N5 C25 -23.3(6)
O7 Eu2 N5 C25 160.5(5)
O3 Eu2 N5 C25 -175.8(6)
O11 Eu2 N5 C25 106.9(5)
N11 Eu2 N5 C25 -116.4(5)
N17 Eu2 N5 C25 55.0(6)
C52 Eu2 N5 C25 -80.6(5)
Eu1 O1 C1 N1 -153.9(5)
Eu1 O1 C1 C2 25.1(10)
C79 N1 C1 O1 1.6(11)
C79 N1 C1 C2 -177.6(7)
C79 N1 C1 Eu1 -38.4(15)
O9 Eu1 C1 O1 -124.4(6)
O5 Eu1 C1 O1 -49.9(6)
O6 Eu1 C1 O1 76.4(6)
O10 Eu1 C1 O1 36.6(12)
O2 Eu1 C1 O1 153.0(5)
N8 Eu1 C1 O1 14.0(6)
N2 Eu1 C1 O1 150.6(7)
N14 Eu1 C1 O1 -115.2(5)
C27 Eu1 C1 O1 -32.5(6)
C7 Eu1 C1 O1 149.8(6)
O9 Eu1 C1 N1 -67.3(11)
O5 Eu1 C1 N1 7.2(12)
O6 Eu1 C1 N1 133.5(12)
O10 Eu1 C1 N1 93.7(14)
O2 Eu1 C1 N1 -149.9(11)
O1 Eu1 C1 N1 57.1(11)
N8 Eu1 C1 N1 71.0(12)
N2 Eu1 C1 N1 -152.4(13)
N14 Eu1 C1 N1 -58.1(12)
C27 Eu1 C1 N1 24.6(12)
C7 Eu1 C1 N1 -153.1(12)
O9 Eu1 C1 C2 76.8(4)
O5 Eu1 C1 C2 151.3(4)
O6 Eu1 C1 C2 -82.4(4)
O10 Eu1 C1 C2 -122.3(9)
O2 Eu1 C1 C2 -5.8(4)
O1 Eu1 C1 C2 -158.9(8)
N8 Eu1 C1 C2 -144.9(4)
N2 Eu1 C1 C2 -8.3(4)
N14 Eu1 C1 C2 86.0(4)
C27 Eu1 C1 C2 168.7(4)
C7 Eu1 C1 C2 -9.0(4)
C6 N2 C2 C3 4.0(11)
Eu1 N2 C2 C3 165.6(6)
C6 N2 C2 C1 -178.7(6)
Eu1 N2 C2 C1 -17.0(7)
O1 C1 C2 N2 -4.2(10)
N1 C1 C2 N2 174.9(6)
Eu1 C1 C2 N2 12.1(5)
O1 C1 C2 C3 172.8(8)
N1 C1 C2 C3 -8.1(12)
Eu1 C1 C2 C3 -170.9(8)
N2 C2 C3 C4 0.4(13)
C1 C2 C3 C4 -176.4(9)
C2 C3 C4 C5 -2.6(15)
C3 C4 C5 C6 0.4(16)
C2 N2 C6 C5 -6.5(12)
Eu1 N2 C6 C5 -167.2(7)
C2 N2 C6 C7 175.8(6)
Eu1 N2 C6 C7 15.1(8)
C4 C5 C6 N2 4.3(15)
C4 C5 C6 C7 -178.5(9)
Eu1 O2 C7 N3 -158.2(5)
Eu1 O2 C7 C6 20.6(10)
C8 N3 C7 O2 3.2(12)
C8 N3 C7 C6 -175.6(6)
C8 N3 C7 Eu1 -33.5(18)
N2 C6 C7 O2 -23.0(10)
C5 C6 C7 O2 159.5(9)
N2 C6 C7 N3 155.9(6)
C5 C6 C7 N3 -21.7(12)
N2 C6 C7 Eu1 -10.2(5)
C5 C6 C7 Eu1 172.2(9)
O9 Eu1 C7 O2 105.7(6)
O5 Eu1 C7 O2 75.1(9)
O6 Eu1 C7 O2 -96.7(6)
O10 Eu1 C7 O2 -20.6(6)
O1 Eu1 C7 O2 179.6(6)
N8 Eu1 C7 O2 -101.8(7)
N2 Eu1 C7 O2 169.0(8)
N14 Eu1 C7 O2 42.2(7)
C1 Eu1 C7 O2 169.7(6)
C27 Eu1 C7 O2 149.7(16)
O9 Eu1 C7 N3 157.6(14)
O5 Eu1 C7 N3 127.0(13)
O6 Eu1 C7 N3 -44.8(14)
O10 Eu1 C7 N3 31.2(14)
O2 Eu1 C7 N3 51.8(13)
O1 Eu1 C7 N3 -128.6(14)
N8 Eu1 C7 N3 -50.0(15)
N2 Eu1 C7 N3 -139.2(15)
N14 Eu1 C7 N3 94.1(14)
C1 Eu1 C7 N3 -138.4(14)
C27 Eu1 C7 N3 -158.5(15)
O9 Eu1 C7 C6 -56.4(4)
O5 Eu1 C7 C6 -87.0(7)
O6 Eu1 C7 C6 101.2(4)
O10 Eu1 C7 C6 177.2(4)
O2 Eu1 C7 C6 -162.2(9)
O1 Eu1 C7 C6 17.4(4)
N8 Eu1 C7 C6 96.0(4)
N2 Eu1 C7 C6 6.8(4)
N14 Eu1 C7 C6 -119.9(4)
C1 Eu1 C7 C6 7.6(4)
C27 Eu1 C7 C6 -12(2)
C7 N3 C8 C9 -13.4(12)
C7 N3 C8 C10 166.6(7)
C10 C8 C9 C11 -0.6(13)
N3 C8 C9 C11 179.5(7)
C9 C8 C10 C12 3.3(12)
N3 C8 C10 C12 -176.7(6)
C8 C9 C11 C13 -3.9(13)
C8 C10 C12 C13 -1.9(10)
C9 C11 C13 C12 5.0(12)
C9 C11 C13 C14 -177.2(7)
C10 C12 C13 C11 -2.2(10)
C10 C12 C13 C14 180.0(6)
C11 C13 C14 C15 150.2(8)
C12 C13 C14 C15 -32.1(9)
C11 C13 C14 C16 -31.0(10)
C12 C13 C14 C16 146.7(7)
C16 C14 C15 C17 5.4(10)
C13 C14 C15 C17 -175.8(6)
C15 C14 C16 C18 -4.9(10)
C13 C14 C16 C18 176.2(6)
C14 C15 C17 C19 -4.0(11)
C14 C16 C18 C19 3.0(11)
C20 N4 C19 C17 -5.4(11)
C20 N4 C19 C18 172.2(6)
C15 C17 C19 N4 179.2(6)
C15 C17 C19 C18 1.6(10)
C16 C18 C19 N4 -178.9(6)
C16 C18 C19 C17 -1.2(11)
Eu2 O3 C20 N4 -155.8(5)
Eu2 O3 C20 C21 13.4(8)
C19 N4 C20 O3 1.4(12)
C19 N4 C20 C21 -167.8(6)
C25 N5 C21 C22 6.7(12)
Eu2 N5 C21 C22 -172.6(6)
C25 N5 C21 C20 180.0(6)
Eu2 N5 C21 C20 0.6(8)
O3 C20 C21 N5 -8.2(9)
N4 C20 C21 N5 162.1(6)
O3 C20 C21 C22 165.3(7)
N4 C20 C21 C22 -24.4(10)
N5 C21 C22 C23 -6.5(13)
C20 C21 C22 C23 -178.8(8)
C21 C22 C23 C24 9.5(14)
C22 C23 C24 C25 -13.5(16)
C23 C24 C25 N5 12.9(14)
C23 C24 C25 C26 -174.4(9)
C21 N5 C25 C24 -9.6(11)
Eu2 N5 C25 C24 169.8(7)
C21 N5 C25 C26 176.4(7)
Eu2 N5 C25 C26 -4.2(8)
Eu2 O4 C26 N6 -164.9(6)
Eu2 O4 C26 C25 17.9(10)
C87 N6 C26 O4 -7.2(14)
C87 N6 C26 C25 169.9(8)
C24 C25 C26 O4 179.5(9)
N5 C25 C26 O4 -7.5(11)
C24 C25 C26 N6 2.2(14)
N5 C25 C26 N6 175.2(7)
O9 Eu1 O5 C27 128.4(6)
O6 Eu1 O5 C27 -29.8(6)
O10 Eu1 O5 C27 -103.7(6)
O2 Eu1 O5 C27 -164.0(5)
O1 Eu1 O5 C27 50.3(5)
N8 Eu1 O5 C27 -22.4(5)
N2 Eu1 O5 C27 84.8(6)
N14 Eu1 O5 C27 -165.0(6)
C1 Eu1 O5 C27 65.0(6)
C7 Eu1 O5 C27 160.0(6)
O9 Eu1 O6 C33 -134.7(5)
O5 Eu1 O6 C33 -1.7(6)
O10 Eu1 O6 C33 78.3(5)
O2 Eu1 O6 C33 157.2(6)
O1 Eu1 O6 C33 -76.0(5)
N8 Eu1 O6 C33 -9.2(5)
N2 Eu1 O6 C33 -138.7(6)
N14 Eu1 O6 C33 99.3(5)
C1 Eu1 O6 C33 -94.3(5)
C27 Eu1 O6 C33 -11.6(6)
C7 Eu1 O6 C33 174.8(6)
O8 Eu2 O7 C46 -3.4(6)
O4 Eu2 O7 C46 -139.1(5)
O12 Eu2 O7 C46 -75.7(6)
O3 Eu2 O7 C46 80.3(6)
O11 Eu2 O7 C46 157.0(6)
N11 Eu2 O7 C46 -9.2(5)
N17 Eu2 O7 C46 -137.3(6)
N5 Eu2 O7 C46 101.5(6)
C52 Eu2 O7 C46 -10.9(6)
O4 Eu2 O8 C52 136.7(6)
O12 Eu2 O8 C52 59.4(6)
O7 Eu2 O8 C52 -23.1(7)
O3 Eu2 O8 C52 -98.1(6)
O11 Eu2 O8 C52 -156.2(5)
N11 Eu2 O8 C52 -17.3(6)
N17 Eu2 O8 C52 87.4(6)
N5 Eu2 O8 C52 -157.1(6)
O9 Eu1 N8 C32 145.3(5)
O5 Eu1 N8 C32 -176.0(6)
O6 Eu1 N8 C32 -2.7(5)
O10 Eu1 N8 C32 -82.5(5)
O2 Eu1 N8 C32 -22.1(6)
O1 Eu1 N8 C32 97.9(5)
N2 Eu1 N8 C32 58.5(6)
N14 Eu1 N8 C32 -133.5(5)
C1 Eu1 N8 C32 93.1(5)
C27 Eu1 N8 C32 174.2(6)
C7 Eu1 N8 C32 2.9(6)
O9 Eu1 N8 C28 -25.5(6)
O5 Eu1 N8 C28 13.3(5)
O6 Eu1 N8 C28 -173.4(5)
O10 Eu1 N8 C28 106.7(5)
O2 Eu1 N8 C28 167.1(5)
O1 Eu1 N8 C28 -72.9(5)
N2 Eu1 N8 C28 -112.2(5)
N14 Eu1 N8 C28 55.8(5)
C1 Eu1 N8 C28 -77.6(5)
C27 Eu1 N8 C28 3.4(5)
C7 Eu1 N8 C28 -167.9(5)
O8 Eu2 N11 C51 16.8(5)
O4 Eu2 N11 C51 -18.0(6)
O12 Eu2 N11 C51 -64.0(5)
O7 Eu2 N11 C51 -168.4(6)
O3 Eu2 N11 C51 113.9(6)
O11 Eu2 N11 C51 172.8(5)
N17 Eu2 N11 C51 -107.1(6)
N5 Eu2 N11 C51 64.5(6)
C52 Eu2 N11 C51 9.2(5)
O8 Eu2 N11 C47 -178.6(6)
O4 Eu2 N11 C47 146.6(5)
O12 Eu2 N11 C47 100.6(5)
O7 Eu2 N11 C47 -3.8(5)
O3 Eu2 N11 C47 -81.5(5)
O11 Eu2 N11 C47 -22.6(6)
N17 Eu2 N11 C47 57.5(6)
N5 Eu2 N11 C47 -130.9(5)
C52 Eu2 N11 C47 173.8(6)
Eu1 O5 C27 N7 -155.4(6)
Eu1 O5 C27 C28 29.2(9)
C95 N7 C27 O5 4.5(12)
C95 N7 C27 C28 179.8(7)
C95 N7 C27 Eu1 -31.9(16)
O9 Eu1 C27 O5 -49.5(5)
O6 Eu1 C27 O5 154.9(5)
O10 Eu1 C27 O5 76.9(6)
O2 Eu1 C27 O5 40.3(12)
O1 Eu1 C27 O5 -124.7(6)
N8 Eu1 C27 O5 151.9(6)
N2 Eu1 C27 O5 -110.9(5)
N14 Eu1 C27 O5 14.2(6)
C1 Eu1 C27 O5 -113.7(6)
C7 Eu1 C27 O5 -93.5(18)
O9 Eu1 C27 N7 3.2(12)
O5 Eu1 C27 N7 52.8(12)
O6 Eu1 C27 N7 -152.3(12)
O10 Eu1 C27 N7 129.6(12)
O2 Eu1 C27 N7 93.1(14)
O1 Eu1 C27 N7 -71.9(12)
N8 Eu1 C27 N7 -155.3(13)
N2 Eu1 C27 N7 -58.2(13)
N14 Eu1 C27 N7 67.0(12)
C1 Eu1 C27 N7 -60.9(12)
C7 Eu1 C27 N7 -41(3)
O9 Eu1 C27 C28 155.7(4)
O5 Eu1 C27 C28 -154.7(8)
O6 Eu1 C27 C28 0.2(4)
O10 Eu1 C27 C28 -77.9(4)
O2 Eu1 C27 C28 -114.4(9)
O1 Eu1 C27 C28 80.6(4)
N8 Eu1 C27 C28 -2.8(4)
N2 Eu1 C27 C28 94.3(4)
N14 Eu1 C27 C28 -140.5(4)
C1 Eu1 C27 C28 91.6(4)
C7 Eu1 C27 C28 111.8(18)
C32 N8 C28 C29 -8.5(11)
Eu1 N8 C28 C29 162.0(5)
C32 N8 C28 C27 -176.3(6)
Eu1 N8 C28 C27 -5.7(8)
O5 C27 C28 N8 -14.2(10)
N7 C27 C28 N8 170.3(7)
Eu1 C27 C28 N8 4.0(5)
O5 C27 C28 C29 -178.9(9)
N7 C27 C28 C29 5.7(14)
Eu1 C27 C28 C29 -160.7(10)
N8 C28 C29 C30 10.1(14)
C27 C28 C29 C30 174.4(9)
C28 C29 C30 C31 -5.1(16)
C29 C30 C31 C32 -1.5(14)
C28 N8 C32 C33 -178.0(6)
Eu1 N8 C32 C33 11.6(8)
C28 N8 C32 C31 2.8(11)
Eu1 N8 C32 C31 -167.6(5)
C30 C31 C32 N8 2.7(12)
C30 C31 C32 C33 -176.4(8)
Eu1 O6 C33 N9 -159.0(5)
Eu1 O6 C33 C32 18.9(9)
C34 N9 C33 O6 6.2(12)
C34 N9 C33 C32 -171.7(7)
C34 N9 C33 Eu1 -23.5(16)
N8 C32 C33 O6 -19.5(10)
C31 C32 C33 O6 159.7(7)
N8 C32 C33 N9 158.5(7)
C31 C32 C33 N9 -22.4(11)
N8 C32 C33 Eu1 -7.9(6)
C31 C32 C33 Eu1 171.2(7)
O9 Eu1 C33 O6 80.6(7)
O5 Eu1 C33 O6 178.5(5)
O10 Eu1 C33 O6 -97.2(5)
O2 Eu1 C33 O6 -22.1(5)
O1 Eu1 C33 O6 103.1(5)
N8 Eu1 C33 O6 168.3(6)
N2 Eu1 C33 O6 40.9(6)
N14 Eu1 C33 O6 -100.6(5)
C1 Eu1 C33 O6 87.1(5)
C27 Eu1 C33 O6 169.0(5)
C7 Eu1 C33 O6 -5.0(6)
O9 Eu1 C33 N9 124.6(10)
O5 Eu1 C33 N9 -137.5(11)
O6 Eu1 C33 N9 44.0(10)
O10 Eu1 C33 N9 -53.2(11)
O2 Eu1 C33 N9 21.8(11)
O1 Eu1 C33 N9 147.1(12)
N8 Eu1 C33 N9 -147.7(12)
N2 Eu1 C33 N9 84.9(11)
N14 Eu1 C33 N9 -56.6(12)
C1 Eu1 C33 N9 131.1(11)
C27 Eu1 C33 N9 -147.0(11)
C7 Eu1 C33 N9 39.0(12)
O9 Eu1 C33 C32 -82.5(7)
O5 Eu1 C33 C32 15.5(4)
O6 Eu1 C33 C32 -163.1(8)
O10 Eu1 C33 C32 99.8(4)
O2 Eu1 C33 C32 174.8(4)
O1 Eu1 C33 C32 -59.9(4)
N8 Eu1 C33 C32 5.3(4)
N2 Eu1 C33 C32 -122.1(4)
N14 Eu1 C33 C32 96.3(4)
C1 Eu1 C33 C32 -76.0(4)
C27 Eu1 C33 C32 5.9(4)
C7 Eu1 C33 C32 -168.0(4)
C33 N9 C34 C35 160.4(7)
C33 N9 C34 C36 -11.1(12)
C36 C34 C35 C37 -4.6(11)
N9 C34 C35 C37 -176.7(6)
C35 C34 C36 C38 8.5(13)
N9 C34 C36 C38 -179.9(8)
C34 C35 C37 C39 1.6(11)
C34 C36 C38 C39 -8.9(13)
C35 C37 C39 C40 -179.6(7)
C35 C37 C39 C38 -1.6(10)
C36 C38 C39 C37 5.1(11)
C36 C38 C39 C40 -176.9(7)
C37 C39 C40 C42 141.9(7)
C38 C39 C40 C42 -35.9(10)
C37 C39 C40 C41 -44.3(10)
C38 C39 C40 C41 137.9(7)
C42 C40 C41 C43 -5.1(11)
C39 C40 C41 C43 -179.1(6)
C41 C40 C42 C44 5.4(11)
C39 C40 C42 C44 179.1(7)
C40 C41 C43 C45 0.2(11)
C40 C42 C44 C45 -0.8(12)
C42 C44 C45 N10 -176.7(6)
C42 C44 C45 C43 -4.3(11)
C46 N10 C45 C44 -179.9(7)
C46 N10 C45 C43 8.0(11)
C41 C43 C45 C44 4.4(10)
C41 C43 C45 N10 176.5(6)
Eu2 O7 C46 N10 -152.2(5)
Eu2 O7 C46 C47 19.8(9)
C45 N10 C46 O7 -4.3(12)
C45 N10 C46 C47 -176.3(7)
C51 N11 C47 C48 0.0(12)
Eu2 N11 C47 C48 -163.5(7)
C51 N11 C47 C46 177.1(7)
Eu2 N11 C47 C46 13.6(8)
O7 C46 C47 N11 -21.3(10)
N10 C46 C47 N11 151.3(7)
O7 C46 C47 C48 155.7(8)
N10 C46 C47 C48 -31.6(11)
N11 C47 C48 C49 4.3(14)
C46 C47 C48 C49 -172.5(9)
C47 C48 C49 C50 -5.9(16)
C48 C49 C50 C51 3.8(17)
C47 N11 C51 C50 -2.3(12)
Eu2 N11 C51 C50 161.7(7)
C47 N11 C51 C52 179.4(7)
Eu2 N11 C51 C52 -16.6(9)
C49 C50 C51 N11 0.2(15)
C49 C50 C51 C52 178.3(10)
Eu2 O8 C52 N12 -160.2(5)
Eu2 O8 C52 C51 16.0(10)
C103 N12 C52 O8 3.2(12)
C103 N12 C52 C51 -173.0(7)
C103 N12 C52 Eu2 -29.2(17)
N11 C51 C52 O8 1.7(11)
C50 C51 C52 O8 -176.5(9)
N11 C51 C52 N12 178.0(7)
C50 C51 C52 N12 -0.1(13)
N11 C51 C52 Eu2 11.8(6)
C50 C51 C52 Eu2 -166.4(9)
O4 Eu2 C52 O8 -41.7(6)
O12 Eu2 C52 O8 -114.4(6)
O7 Eu2 C52 O8 160.4(6)
O3 Eu2 C52 O8 83.3(6)
O11 Eu2 C52 O8 61.4(12)
N11 Eu2 C52 O8 158.2(7)
N17 Eu2 C52 O8 -107.6(6)
N5 Eu2 C52 O8 22.1(6)
O8 Eu2 C52 N12 45.8(13)
O4 Eu2 C52 N12 4.1(14)
O12 Eu2 C52 N12 -68.5(14)
O7 Eu2 C52 N12 -153.8(14)
O3 Eu2 C52 N12 129.1(14)
O11 Eu2 C52 N12 107.3(14)
N11 Eu2 C52 N12 -156.0(15)
N17 Eu2 C52 N12 -61.7(15)
N5 Eu2 C52 N12 67.9(14)
O8 Eu2 C52 C51 -166.1(9)
O4 Eu2 C52 C51 152.2(5)
O12 Eu2 C52 C51 79.6(5)
O7 Eu2 C52 C51 -5.6(5)
O3 Eu2 C52 C51 -82.8(5)
O11 Eu2 C52 C51 -104.6(10)
N11 Eu2 C52 C51 -7.9(4)
N17 Eu2 C52 C51 86.4(5)
N5 Eu2 C52 C51 -144.0(5)
O5 Eu1 O9 C53 63.0(6)
O6 Eu1 O9 C53 -154.5(5)
O10 Eu1 O9 C53 -15.8(6)
O2 Eu1 O9 C53 -90.2(6)
O1 Eu1 O9 C53 143.7(6)
N8 Eu1 O9 C53 98.4(6)
N2 Eu1 O9 C53 -150.2(6)
N14 Eu1 O9 C53 -12.2(5)
C1 Eu1 O9 C53 159.7(6)
C27 Eu1 O9 C53 77.9(6)
C7 Eu1 O9 C53 -106.8(6)
O9 Eu1 O10 C59 -10.7(6)
O5 Eu1 O10 C59 -82.8(6)
O6 Eu1 O10 C59 149.8(6)
O2 Eu1 O10 C59 71.3(6)
O1 Eu1 O10 C59 -145.6(5)
N8 Eu1 O10 C59 -146.5(6)
N2 Eu1 O10 C59 87.8(6)
N14 Eu1 O10 C59 -14.3(5)
C1 Eu1 O10 C59 -169.3(9)
C27 Eu1 O10 C59 -101.4(6)
C7 Eu1 O10 C59 77.5(6)
O8 Eu2 O11 C72 -143.6(5)
O4 Eu2 O11 C72 -80.0(5)
O12 Eu2 O11 C72 -7.6(6)
O7 Eu2 O11 C72 74.5(5)
O3 Eu2 O11 C72 154.4(5)
N11 Eu2 O11 C72 92.0(5)
N17 Eu2 O11 C72 -12.6(5)
N5 Eu2 O11 C72 -142.7(5)
C52 Eu2 O11 C72 177.1(9)
O8 Eu2 O12 C78 141.8(6)
O4 Eu2 O12 C78 61.9(6)
O7 Eu2 O12 C78 -91.6(6)
O3 Eu2 O12 C78 -156.8(6)
O11 Eu2 O12 C78 -19.6(7)
N11 Eu2 O12 C78 -151.9(6)
N17 Eu2 O12 C78 -14.6(6)
N5 Eu2 O12 C78 91.1(6)
C52 Eu2 O12 C78 159.3(7)
O9 Eu1 N14 C58 -174.1(6)
O5 Eu1 N14 C58 102.5(5)
O6 Eu1 N14 C58 -20.5(6)
O10 Eu1 N14 C58 2.7(5)
O2 Eu1 N14 C58 -77.0(5)
O1 Eu1 N14 C58 153.1(5)
N8 Eu1 N14 C58 62.5(6)
N2 Eu1 N14 C58 -129.3(5)
C1 Eu1 N14 C58 176.7(5)
C27 Eu1 N14 C58 97.6(5)
C7 Eu1 N14 C58 -88.7(5)
O9 Eu1 N14 C54 8.0(5)
O5 Eu1 N14 C54 -75.4(5)
O6 Eu1 N14 C54 161.6(4)
O10 Eu1 N14 C54 -175.2(5)
O2 Eu1 N14 C54 105.0(5)
O1 Eu1 N14 C54 -24.8(6)
N8 Eu1 N14 C54 -115.4(5)
N2 Eu1 N14 C54 52.8(5)
C1 Eu1 N14 C54 -1.2(6)
C27 Eu1 N14 C54 -80.3(5)
C7 Eu1 N14 C54 93.4(5)
O8 Eu2 N17 C77 -22.2(6)
O4 Eu2 N17 C77 -73.3(5)
O12 Eu2 N17 C77 8.2(5)
O7 Eu2 N17 C77 107.6(5)
O3 Eu2 N17 C77 165.7(5)
O11 Eu2 N17 C77 -176.3(5)
N11 Eu2 N17 C77 54.7(5)
N5 Eu2 N17 C77 -117.1(5)
C52 Eu2 N17 C77 1.3(6)
O8 Eu2 N17 C73 156.2(4)
O4 Eu2 N17 C73 105.1(5)
O12 Eu2 N17 C73 -173.4(5)
O7 Eu2 N17 C73 -74.0(5)
O3 Eu2 N17 C73 -15.9(6)
O11 Eu2 N17 C73 2.1(4)
N11 Eu2 N17 C73 -126.8(5)
N5 Eu2 N17 C73 61.3(5)
C52 Eu2 N17 C73 179.7(4)
Eu1 O9 C53 N13 -170.3(5)
Eu1 O9 C53 C54 14.7(9)
C111 N13 C53 O9 5.6(13)
C111 N13 C53 C54 -179.4(8)
C58 N14 C54 C55 -4.8(11)
Eu1 N14 C54 C55 173.1(6)
C58 N14 C54 C53 177.5(6)
Eu1 N14 C54 C53 -4.6(8)
O9 C53 C54 C55 177.2(8)
N13 C53 C54 C55 2.0(12)
O9 C53 C54 N14 -5.3(9)
N13 C53 C54 N14 179.4(7)
N14 C54 C55 C56 4.5(13)
C53 C54 C55 C56 -178.3(8)
C54 C55 C56 C57 -3.2(15)
C55 C56 C57 C58 2.2(15)
C54 N14 C58 C57 3.8(11)
Eu1 N14 C58 C57 -174.1(6)
C54 N14 C58 C59 -176.3(6)
Eu1 N14 C58 C59 5.8(8)
C56 C57 C58 N14 -2.5(13)
C56 C57 C58 C59 177.6(8)
Eu1 O10 C59 N15 -154.1(5)
Eu1 O10 C59 C58 23.4(9)
C60 N15 C59 O10 12.9(13)
C60 N15 C59 C58 -164.6(7)
C60 N15 C59 Eu1 -23.3(16)
N14 C58 C59 O10 -18.3(10)
C57 C58 C59 O10 161.5(8)
N14 C58 C59 N15 159.3(7)
C57 C58 C59 N15 -20.9(13)
N14 C58 C59 Eu1 -4.0(5)
C57 C58 C59 Eu1 175.8(9)
O9 Eu1 C59 O10 170.9(5)
O5 Eu1 C59 O10 96.7(6)
O6 Eu1 C59 O10 -29.5(6)
O2 Eu1 C59 O10 -103.6(6)
O1 Eu1 C59 O10 68.9(9)
N8 Eu1 C59 O10 33.5(6)
N2 Eu1 C59 O10 -110.7(6)
N14 Eu1 C59 O10 162.0(7)
C1 Eu1 C59 O10 163.4(14)
C27 Eu1 C59 O10 80.4(6)
C7 Eu1 C59 O10 -102.7(6)
O9 Eu1 C59 N15 -135.1(11)
O5 Eu1 C59 N15 150.7(11)
O6 Eu1 C59 N15 24.5(12)
O10 Eu1 C59 N15 54.0(10)
O2 Eu1 C59 N15 -49.6(11)
O1 Eu1 C59 N15 122.9(11)
N8 Eu1 C59 N15 87.5(11)
N2 Eu1 C59 N15 -56.7(12)
N14 Eu1 C59 N15 -144.0(12)
C1 Eu1 C59 N15 -142.6(15)
C27 Eu1 C59 N15 134.4(11)
C7 Eu1 C59 N15 -48.6(11)
O9 Eu1 C59 C58 11.6(4)
O5 Eu1 C59 C58 -62.7(4)
O6 Eu1 C59 C58 171.2(4)
O10 Eu1 C59 C58 -159.4(8)
O2 Eu1 C59 C58 97.1(4)
O1 Eu1 C59 C58 -90.4(7)
N8 Eu1 C59 C58 -125.9(4)
N2 Eu1 C59 C58 90.0(4)
N14 Eu1 C59 C58 2.6(4)
C1 Eu1 C59 C58 4.1(18)
C27 Eu1 C59 C58 -78.9(4)
C7 Eu1 C59 C58 98.0(4)
C59 N15 C60 C61 166.5(7)
C59 N15 C60 C62 -17.2(12)
N15 C60 C61 C63 -179.5(6)
C62 C60 C61 C63 3.8(11)
C61 C60 C62 C64 -2.9(11)
N15 C60 C62 C64 -179.2(7)
C60 C61 C63 C65 -3.3(11)
C60 C62 C64 C65 1.3(12)
C62 C64 C65 C63 -0.5(11)
C62 C64 C65 C66 -178.1(7)
C61 C63 C65 C64 1.5(11)
C61 C63 C65 C66 179.2(6)
C64 C65 C66 C68 -39.2(10)
C63 C65 C66 C68 143.3(7)
C64 C65 C66 C67 142.0(8)
C63 C65 C66 C67 -35.5(10)
C68 C66 C67 C69 -1.3(11)
C65 C66 C67 C69 177.5(6)
C67 C66 C68 C70 4.4(11)
C65 C66 C68 C70 -174.5(6)
C66 C67 C69 C71 2.4(10)
C66 C68 C70 C71 -8.8(11)
C68 C70 C71 C69 10.1(12)
C68 C70 C71 N16 -174.5(6)
C67 C69 C71 C70 -6.7(10)
C67 C69 C71 N16 178.2(6)
C72 N16 C71 C70 176.6(7)
C72 N16 C71 C69 -8.2(10)
Eu2 O11 C72 N16 -156.6(5)
Eu2 O11 C72 C73 21.5(8)
C71 N16 C72 O11 11.0(11)
C71 N16 C72 C73 -167.2(6)
C77 N17 C73 C74 -1.7(10)
Eu2 N17 C73 C74 179.9(5)
C77 N17 C73 C72 -175.6(6)
Eu2 N17 C73 C72 5.9(7)
O11 C72 C73 N17 -17.6(9)
N16 C72 C73 N17 160.6(6)
O11 C72 C73 C74 168.7(7)
N16 C72 C73 C74 -13.0(10)
N17 C73 C74 C75 9.1(12)
C72 C73 C74 C75 -177.8(8)
C73 C74 C75 C76 -12.7(13)
C74 C75 C76 C77 10.1(14)
C75 C76 C77 N17 -3.2(14)
C75 C76 C77 C78 176.5(9)
C73 N17 C77 C76 -1.5(11)
Eu2 N17 C77 C76 176.9(6)
C73 N17 C77 C78 178.7(6)
Eu2 N17 C77 C78 -2.9(8)
Eu2 O12 C78 N18 -155.6(6)
Eu2 O12 C78 C77 19.6(10)
C119 N18 C78 O12 -1.6(13)
C119 N18 C78 C77 -176.9(7)
C76 C77 C78 O12 170.2(8)
N17 C77 C78 O12 -10.0(10)
C76 C77 C78 N18 -14.4(13)
N17 C77 C78 N18 165.4(7)
C1 N1 C79 C80 141.9(7)
C1 N1 C79 C81 -97.3(8)
N1 C79 C81 C82 130.2(6)
C80 C79 C81 C82 -109.3(8)
N1 C79 C81 C86 -53.4(8)
C80 C79 C81 C86 67.1(9)
C86 C81 C82 C83 0.0
C79 C81 C82 C83 176.4(7)
C81 C82 C83 C84 0.0
C82 C83 C84 C85 0.0
C83 C84 C85 C86 0.0
C84 C85 C86 C81 0.0
C82 C81 C86 C85 0.0
C79 C81 C86 C85 -176.4(7)
C26 N6 C87 C89 -80.0(10)
C26 N6 C87 C88 152.8(8)
N6 C87 C89 C90 -65.1(8)
C88 C87 C89 C90 53.7(11)
N6 C87 C89 C94 113.2(7)
C88 C87 C89 C94 -127.9(8)
C94 C89 C90 C91 0.0
C87 C89 C90 C91 178.4(7)
C89 C90 C91 C92 0.0
C90 C91 C92 C93 0.0
C91 C92 C93 C94 0.0
C92 C93 C94 C89 0.0
C90 C89 C94 C93 0.0
C87 C89 C94 C93 -178.3(8)
C27 N7 C95 C97 -91.7(9)
C27 N7 C95 C96 142.7(7)
N7 C95 C97 C98 140.7(7)
C96 C95 C97 C98 -96.9(8)
N7 C95 C97 C102 -37.4(10)
C96 C95 C97 C102 84.9(8)
C102 C97 C98 C99 0.0
C95 C97 C98 C99 -178.1(8)
C97 C98 C99 C100 0.0
C98 C99 C100 C101 0.0
C99 C100 C101 C102 0.0
C100 C101 C102 C97 0.0
C98 C97 C102 C101 0.0
C95 C97 C102 C101 178.1(8)
C52 N12 C103 C104 79.9(10)
C52 N12 C103 C105 -149.1(7)
C104 C103 C105 C106 -141.2(7)
N12 C103 C105 C106 86.4(7)
C104 C103 C105 C110 41.1(10)
N12 C103 C105 C110 -91.3(7)
C110 C105 C106 C107 0.0
C103 C105 C106 C107 -177.7(6)
C105 C106 C107 C108 0.0
C106 C107 C108 C109 0.0
C107 C108 C109 C110 0.0
C108 C109 C110 C105 0.0
C106 C105 C110 C109 0.0
C103 C105 C110 C109 177.7(6)
C53 N13 C111 C113 -98.1(13)
C53 N13 C111 C112 132.2(9)
N13 C111 C113 C114 139.0(11)
C112 C111 C113 C114 -89.3(10)
N13 C111 C113 C118 -18.1(13)
C112 C111 C113 C118 113.6(8)
C118 C113 C114 C115 0.0
C111 C113 C114 C115 -155.4(10)
C113 C114 C115 C116 0.0
C114 C115 C116 C117 0.0
C115 C116 C117 C118 0.0
C116 C117 C118 C113 0.0
C114 C113 C118 C117 0.0
C111 C113 C118 C117 158.1(9)
C78 N18 C119 C120 131.6(9)
C78 N18 C119 C121 -102.6(9)
N18 C119 C121 C122 140.5(6)
C120 C119 C121 C122 -94.9(7)
N18 C119 C121 C126 -41.3(9)
C120 C119 C121 C126 83.4(8)
C126 C121 C122 C123 0.0
C119 C121 C122 C123 178.3(6)
C121 C122 C123 C124 0.0
C122 C123 C124 C125 0.0
C123 C124 C125 C126 0.0
C124 C125 C126 C121 0.0
C122 C121 C126 C125 0.0
C119 C121 C126 C125 -178.2(6)
